data_7714032
loop_
_publ_author_name
'Videa, Hellen'
'Mart&#xed;nez-Mart&#xed;nez, Antonio J'

_publ_section_title
;
 Revealing unbound &#x3b2;-diketiminate anions: structural dynamics from
 caesium complexes.
;
_journal_issue 37
_journal_name_full 'Dalton transactions (Cambridge, England : 2003)'
_journal_page_first 13058
_journal_page_last 13062
_journal_paper_doi 10.1039/d3dt01592k
_journal_volume 52
_journal_year 2023
_chemical_formula_moiety 'C24 H48 Cs O12, C29 H41 N2'
_chemical_formula_sum 'C53 H89 Cs N2 O12'
_chemical_formula_weight 1079.17
_space_group_crystal_system monoclinic
_space_group_IT_number 9
_space_group_name_Hall 'C -2yc'
_space_group_name_H-M_alt 'C 1 c 1'
_atom_sites_solution_hydrogens geom
_atom_sites_solution_primary dual
_audit_creation_date 2023-02-10
_audit_creation_method
;
Olex2 1.5
(compiled 2022.04.07 svn.rca3783a0 for OlexSys, GUI svn.r6498)
;
_audit_update_record
;
2023-04-17 deposited with the CCDC.	2023-06-15 downloaded from the CCDC.
;
_cell_angle_alpha 90
_cell_angle_beta 117.4710(10)
_cell_angle_gamma 90
_cell_formula_units_Z 4
_cell_length_a 26.0601(5)
_cell_length_b 13.0041(2)
_cell_length_c 18.7072(3)
_cell_measurement_reflns_used 9980
_cell_measurement_temperature 100.0
_cell_measurement_theta_max 41.14
_cell_measurement_theta_min 2.82
_cell_volume 5624.82(17)
_computing_cell_refinement 'Bruker Apex3, 2020'
_computing_data_collection 'Bruker Apex3, 2020'
_computing_data_reduction 'SAINT V8.40B (Bruker, 2016)'
_computing_molecular_graphics 'Olex2 1.5 (Dolomanov et al., 2009)'
_computing_publication_material 'Olex2 1.5 (Dolomanov et al., 2009)'
_computing_structure_refinement 'SHELXL 2018/3 (Sheldrick, 2015)'
_computing_structure_solution 'SHELXT 2018/2 (Sheldrick, 2018)'
_diffrn_ambient_temperature 100.0
_diffrn_measured_fraction_theta_full 0.997
_diffrn_measured_fraction_theta_max 0.998
_diffrn_measurement_device 'Bruker D8 Quest'
_diffrn_measurement_device_type 'Bruker CHi Fixed Quest'
_diffrn_measurement_method '\f and \w scans'
_diffrn_radiation_monochromator multilayer
_diffrn_radiation_type MoK\a
_diffrn_radiation_wavelength 0.71073
_diffrn_reflns_av_R_equivalents 0.0219
_diffrn_reflns_av_unetI/netI 0.0174
_diffrn_reflns_Laue_measured_fraction_full 0.997
_diffrn_reflns_Laue_measured_fraction_max 0.998
_diffrn_reflns_limit_h_max 47
_diffrn_reflns_limit_h_min -48
_diffrn_reflns_limit_k_max 24
_diffrn_reflns_limit_k_min -24
_diffrn_reflns_limit_l_max 34
_diffrn_reflns_limit_l_min -34
_diffrn_reflns_number 222006
_diffrn_reflns_point_group_measured_fraction_full 0.994
_diffrn_reflns_point_group_measured_fraction_max 0.987
_diffrn_reflns_theta_full 25.242
_diffrn_reflns_theta_max 41.176
_diffrn_reflns_theta_min 2.694
_diffrn_source 'microfocus sealed x-ray tube'
_diffrn_source_current 1.0
_diffrn_source_power 0.05
_diffrn_source_type 'Incoatec I/mS high brilliance'
_diffrn_source_voltage 50.0
_diffrn_standards_number 0
_exptl_absorpt_coefficient_mu 0.716
_exptl_absorpt_correction_T_max 0.1610
_exptl_absorpt_correction_T_min 0.1067
_exptl_absorpt_correction_type multi-scan
_exptl_absorpt_process_details
;
SADABS-2016/2 (Bruker,2016/2) was used for absorption correction.
wR2(int) was 0.0864 before and 0.0405 after correction.
The Ratio of minimum to maximum transmission is 0.6627.
The \l/2 correction factor is Not present.
;
_exptl_crystal_colour yellow
_exptl_crystal_colour_primary yellow
_exptl_crystal_density_diffrn 1.274
_exptl_crystal_description plate
_exptl_crystal_F_000 2288
_exptl_crystal_size_max 0.24
_exptl_crystal_size_mid 0.22
_exptl_crystal_size_min 0.18
_refine_diff_density_max 1.330
_refine_diff_density_min -0.512
_refine_diff_density_rms 0.068
_refine_ls_abs_structure_details
;
 Refined as an inversion twin.
;
_refine_ls_abs_structure_Flack 0.51(3)
_refine_ls_extinction_method none
_refine_ls_goodness_of_fit_ref 1.076
_refine_ls_hydrogen_treatment constr
_refine_ls_matrix_type full
_refine_ls_number_parameters 936
_refine_ls_number_reflns 36941
_refine_ls_number_restraints 4732
_refine_ls_restrained_S_all 1.192
_refine_ls_R_factor_all 0.0374
_refine_ls_R_factor_gt 0.0283
_refine_ls_shift/su_max 0.001
_refine_ls_shift/su_mean 0.000
_refine_ls_structure_factor_coef Fsqd
_refine_ls_weighting_details 'w=1/[\s^2^(Fo^2^)+(0.0344P)^2^+3.2146P] where P=(Fo^2^+2Fc^2^)/3'
_refine_ls_weighting_scheme calc
_refine_ls_wR_factor_gt 0.0714
_refine_ls_wR_factor_ref 0.0771
_reflns_Friedel_coverage 0.977
_reflns_Friedel_fraction_full 0.991
_reflns_Friedel_fraction_max 0.976
_reflns_number_gt 30397
_reflns_number_total 36941
_reflns_threshold_expression 'I > 2\s(I)'
_cod_data_source_file d3dt01592k2.cif
_cod_data_source_block 186am22vgr07cs216c6_100k_0ma
_cod_database_code 7714032
_shelx_shelxl_version_number 2018/3
_shelx_space_group_comment
;
The symmetry employed for this shelxl refinement is uniquely defined
by the following loop, which should always be used as a source of
symmetry information in preference to the above space-group names.
They are only intended as comments.
;
_shelx_estimated_absorpt_t_max 0.882
_shelx_estimated_absorpt_t_min 0.847
_olex2_refinement_description
;
1. Twinned data refinement
 Scales: 0.49(3)
 0.51(3)
2. Fixed Uiso
 At 1.2 times of:
  All C(H) groups, All C(H,H) groups
 At 1.5 times of:
  All C(H,H,H) groups
3. Restrained distances
 O2-C34 = O2-C1F = O3-C37 = O3-C33 = O4-C30 = O5-C1A = O6-C1C = O6-C1B = O7-C1E
 1.43 with sigma of 0.02
 O6-C1B = O6-C1C = O6A-C1Y = O6A-C1S = O7-C1D = O7-C1E = O7A-C1T = O7A-C1Z =
 O2-C1F = O2-C34 = O2A-C1R = O2A-C34A = O3-C37 = O3-C33 = O3A-C37A = O3A-C33A =
 O4-C30 = O4-C38 = O4A-C30A = O4A-C38A = O5-C35 = O5-C1A = O5A-C35A = O5A-C1Q
 1.42 with sigma of 0.01
 C37-C34 = C1R-C1Z = C1F-C1E = C1S-C1T = C1D-C1C = C1Q-C1Y = C1B-C1A = C38A-
 C35A = C38-C35 = C33A-C30A = C33-C30 = C37A-C34A
 1.49 with sigma of 0.01
 C1I-C1H = C1V-C1W = C31-C1G = C39-C36 = C39A-C36A = C32-C1O = C32A-C2A = C1M-
 C1L = C1K-C1J = C40-C1X
 1.49 with sigma of 0.01
 O13-C32 = O13-C1M = O13A-C32A = O11-C1L = O11-C1K = O11A-C1N = O11A-C40 = O10-
 C1J = O10-C1I = O10A-C1X = O10A-C1W = O9-C1H = O9-C1G = O9A-C1V = O8-C31 = O8-
 C36 = O8A-C31A = O8A-C36A = O1-C1O = O1A-C39A = O1A-C2A
 1.42 with sigma of 0.1
 O4-C38 = O7-C1D
 1.42 with sigma of 0.02
 C41-C1N
 1.49 with sigma of 0.01
 O11A-C41
 1.42 with sigma of 0.01
 C34-C37 = C33-C30 = C1A-C1B = C1C-C1D = C1E-C1F
 1.49 with sigma of 0.02
 C42-C31A
 1.49 with sigma of 0.01
 O8A-C42
 1.42 with sigma of 0.01
 C33-Cs1
 4.2 with sigma of 0.01
 C37A-C34A
 1.49 with sigma of 0.01
 O9-C1H
 1.42 with sigma of 0.02
 C39-C36 = C31-C1G = C1H-C1I = C1J-C1K = C1L-C1M
 1.49 with sigma of 0.02
 C33-C30
 1.4 with sigma of 0.1
 O3-C33
 1.42 with sigma of 0.1
 O1-C39 = O1-C1O = O8-C36 = O8-C31 = O9-C1G = O10-C1I = O10-C1J = O11-C1L =
 O11-C1K
 1.43 with sigma of 0.02
 C1M-C1L = C1O-C32
 1.49 with sigma of 0.01
 O13-C32 = O13-C1M
 1.43 with sigma of 0.01
 O3-C37
 1.42 with sigma of 0.1
 O4-C33 = O5-C1B
 2.38 with sigma of 0.04
 C33A-C37A
 2.38 with sigma of 0.01
 C1S-C1Y
 2.38 with sigma of 0.01
 C41-C40
 2.38 with sigma of 0.01
 C32A-C1N
 2.38 with sigma of 0.01
 C42-C36A
 2.38 with sigma of 0.01
 O2-C37 = O2-C1E = O3-C34 = O3-C30 = O5-C38 = O6-C1D = O7-C1F = O7-C1C
 2.37 with sigma of 0.04
 O6-C1A
 2.36 with sigma of 0.04
 O7A-C1R = O2A-C37A
 2.4 with sigma of 0.01
 C1R-C34A
 2.38 with sigma of 0.01
 C37A-C33A
 2.38 with sigma of 0.01
 O11-C1J
 2.36 with sigma of 0.04
 C37-C33
 2.38 with sigma of 0.01
 C33-O4
 2.38 with sigma of 0.01
 O1-C36 = O8-C39 = O8-C1G = O10-C1H = O11-C1M
 2.37 with sigma of 0.04
 O9-C31 = O9-C1I = O10-C1K
 2.38 with sigma of 0.04
 O2-C34 \\sim O2-C1F \\sim O3-C37 \\sim O3-C33 \\sim O4-C30 \\sim O4-C38 \\sim
O5-C1A \\sim O6-C1B \\sim O6-
 C1C \\sim O7-C1D \\sim O7-C1E
 with sigma of 0.02
 C34-C37 \\sim C33-C30 \\sim C1A-C1B \\sim C1C-C1D \\sim C1E-C1F
 with sigma of 0.02
 C37-C33 \\sim C30-C38 \\sim C1B-C1C \\sim C1D-C1E \\sim C1F-C34
 with sigma of 0.04
 O2-C37 \\sim O3-C30 \\sim O5-C1B \\sim O6-C1D \\sim O7-C1F \\sim O3-C34 \\sim
O4-C33 \\sim O5-C38 \\sim O6-
 C1A \\sim O7-C1C \\sim O2-C1E
 with sigma of 0.04
 C39-C36 \\sim C31-C1G \\sim C1H-C1I \\sim C1J-C1K \\sim C1L-C1M
 with sigma of 0.02
 O1-C39 \\sim O1-C1O \\sim O8-C36 \\sim O8-C31 \\sim O9-C1G \\sim O9-C1H \\sim
O10-C1I \\sim O10-C1J \\sim O11-
 C1K \\sim O11-C1L
 with sigma of 0.02
 C36-C31 \\sim C1G-C1H \\sim C1I-C1J \\sim C1K-C1L \\sim C1O-C39
 with sigma of 0.04
 O1-C36 \\sim O8-C1G \\sim O9-C1I \\sim O10-C1K \\sim O11-C1M \\sim O8-C39
\\sim O9-C31 \\sim O10-C1H ~
 O11-C1J
 with sigma of 0.04
4. Uiso/Uaniso restraints and constraints
O2 \\sim O3 \\sim O4 \\sim O5 \\sim O6 \\sim O7 \\sim C34 \\sim C37 \\sim C33
\\sim C30 \\sim C38 \\sim C1A \\sim C1B \\sim C1C \\sim C1D \\sim C1E \\sim
C1F: within 2A with sigma of 0.04 and sigma for terminal atoms of 0.08 within 2A
O1 \\sim O8 \\sim O9 \\sim O10 \\sim O11 \\sim C39 \\sim C36 \\sim C31 \\sim
C1G \\sim C1H \\sim C1I \\sim C1J \\sim C1K \\sim C1L \\sim C1M \\sim C1O:
within 2A with sigma of 0.04 and sigma for terminal atoms of 0.08 within 2A
Cs1 \\sim O4A \\sim O5 \\sim O13 \\sim O11 \\sim O11A \\sim O8A \\sim O3A \\sim
O2 \\sim O6A \\sim O9 \\sim O13A \\sim O4 \\sim C38A \\sim C30A \\sim C35 \\sim
C1A \\sim C1M \\sim C32 \\sim O6 \\sim O5A \\sim C1B \\sim H1BA \\sim C35A
\\sim H35C \\sim C1Q \\sim H1QB \\sim C1K \\sim C1L \\sim C40 \\sim C41 \\sim
C1O \\sim H1OB \\sim O1 \\sim C39A \\sim H39D \\sim C36A \\sim C39 \\sim H39B
\\sim C1I \\sim H1IA \\sim C1J \\sim H1JB \\sim O10A \\sim O10 \\sim C1X \\sim
H1XB \\sim C42 \\sim C33A \\sim C37A \\sim C34 \\sim C1F \\sim C1S \\sim C1Y
\\sim H32B \\sim O1A \\sim C2A \\sim H2AA \\sim C37 \\sim H37A \\sim O2A \\sim
C34A \\sim H34D \\sim C1R \\sim H1RB \\sim C1G \\sim C1H \\sim O3 \\sim C33
\\sim H33B \\sim C1N \\sim C32A \\sim C30 \\sim C38 \\sim H38C \\sim H38D \\sim
H30C \\sim H30D \\sim H35A \\sim H35B \\sim H1AA \\sim H1AB \\sim H1MA \\sim
H1MB \\sim H32A \\sim C1C \\sim H1BB \\sim H35D \\sim H1QA \\sim H1KA \\sim
H1KB \\sim H1LA \\sim H1LB \\sim H40A \\sim H40B \\sim H41A \\sim H41B \\sim
H1OA \\sim H39C \\sim H36C \\sim H36D \\sim H39A \\sim C36 \\sim H1IB \\sim
H1JA \\sim C1W \\sim H1XA \\sim C31A \\sim H42A \\sim H42B \\sim H33C \\sim
H33D \\sim H37C \\sim H37D \\sim H34A \\sim H34B \\sim C1E \\sim H1FA \\sim
H1FB \\sim H1SA \\sim H1SB \\sim C1T \\sim H1YA \\sim H1YB \\sim H2AB \\sim
H37B \\sim H34C \\sim H1RA \\sim C1Z \\sim C31 \\sim H1GA \\sim H1GB \\sim H1HA
\\sim H1HB \\sim C1V \\sim H1WA \\sim H33A \\sim H1NA \\sim H1NB \\sim H32C
\\sim H32D \\sim H30A \\sim H30B \\sim H38A \\sim H38B \\sim H1CA \\sim H1CB
\\sim C1D \\sim O8 \\sim H36A \\sim H36B \\sim H1WB \\sim O9A \\sim H31C \\sim
H31D \\sim O7 \\sim H1EA \\sim H1EB \\sim O7A \\sim H1TA \\sim H1TB \\sim H1ZA
\\sim H1ZB \\sim H31A \\sim H31B \\sim H1VA \\sim H1VB \\sim H1DA \\sim H1DB:
within 2A with sigma of 0.01 and sigma for terminal atoms of 0.02 within 2A
Uanis(O3) = Uanis(O3A)
Uanis(C33A) = Uanis(C30)
5. Rigid body (RIGU) restrains
 O2, O3, O4, O5, O6, O7, C34, C37, C33, C30, C38, C1A, C1B, C1C, C1D, C1E, C1F
 with sigma for 1-2 distances of 0.004 and sigma for 1-3 distances of 0.004
 O1, O8, O9, O10, O11, C39, C36, C31, C1G, C1H, C1I, C1J, C1K, C1L, C1M, C1O
 with sigma for 1-2 distances of 0.004 and sigma for 1-3 distances of 0.004
 Cs1, O4A, O5, O13, O11, O11A, O8A, O3A, O2, O6A, O9, O13A, O4, C38A, C30A,
 C35, C1A, C1M, C32, O6, O5A, C1B, H1BA, C35A, H35C, C1Q, H1QB, C1K, C1L, C40,
 C41, C1O, H1OB, O1, C39A, H39D, C36A, C39, H39B, C1I, H1IA, C1J, H1JB, O10A,
 O10, C1X, H1XB, C42, C33A, C37A, C34, C1F, C1S, C1Y, H32B, O1A, C2A, H2AA, C37,
  H37A, O2A, C34A, H34D, C1R, H1RB, C1G, C1H, O3, C33, H33B, C1N, C32A, C30,
 C38, H38C, H38D, H30C, H30D, H35A, H35B, H1AA, H1AB, H1MA, H1MB, H32A, C1C,
 H1BB, H35D, H1QA, H1KA, H1KB, H1LA, H1LB, H40A, H40B, H41A, H41B, H1OA, H39C,
 H36C, H36D, H39A, C36, H1IB, H1JA, C1W, H1XA, C31A, H42A, H42B, H33C, H33D,
 H37C, H37D, H34A, H34B, C1E, H1FA, H1FB, H1SA, H1SB, C1T, H1YA, H1YB, H2AB,
 H37B, H34C, H1RA, C1Z, C31, H1GA, H1GB, H1HA, H1HB, C1V, H1WA, H33A, H1NA,
 H1NB, H32C, H32D, H30A, H30B, H38A, H38B, H1CA, H1CB, C1D, O8, H36A, H36B,
 H1WB, O9A, H31C, H31D, O7, H1EA, H1EB, O7A, H1TA, H1TB, H1ZA, H1ZB, H31A, H31B,
  H1VA, H1VB, H1DA, H1DB
 with sigma for 1-2 distances of 0.004 and sigma for 1-3 distances of 0.004
6. Others
 Fixed Sof: C35(0.5) H35A(0.5) H35B(0.5) O2(0.5) O3(0.5) O4(0.5) O5(0.5)
 O6(0.5) O7(0.5) C34(0.5) H34A(0.5) H34B(0.5) C37(0.5) H37A(0.5) H37B(0.5)
 C33(0.5) H33A(0.5) H33B(0.5) C30(0.5) H30A(0.5) H30B(0.5) C38(0.5) H38A(0.5)
 H38B(0.5) C1A(0.5) H1AA(0.5) H1AB(0.5) C1B(0.5) H1BA(0.5) H1BB(0.5) C1C(0.5)
 H1CA(0.5) H1CB(0.5) C1D(0.5) H1DA(0.5) H1DB(0.5) C1E(0.5) H1EA(0.5) H1EB(0.5)
 C1F(0.5) H1FA(0.5) H1FB(0.5) O1(0.5) O8(0.5) O9(0.5) O10(0.5) O11(0.5)
 C39(0.5) H39A(0.5) H39B(0.5) C36(0.5) H36A(0.5) H36B(0.5) C31(0.5) H31A(0.5)
 H31B(0.5) C1G(0.5) H1GA(0.5) H1GB(0.5) C1H(0.5) H1HA(0.5) H1HB(0.5) C1I(0.5)
 H1IA(0.5) H1IB(0.5) C1J(0.5) H1JA(0.5) H1JB(0.5) C1K(0.5) H1KA(0.5) H1KB(0.5)
 C1L(0.5) H1LA(0.5) H1LB(0.5) C1M(0.5) H1MA(0.5) H1MB(0.5) C1O(0.5) H1OA(0.5)
 H1OB(0.5) O13(0.5) C32(0.5) H32A(0.5) H32B(0.5) O11A(0.5) O13A(0.5) O5A(0.5)
 O2A(0.5) O9A(0.5) O10A(0.5) O4A(0.5) O8A(0.5) O7A(0.5) O3A(0.5) O1A(0.5)
 O6A(0.5) C38A(0.5) H38C(0.5) H38D(0.5) C35A(0.5) H35C(0.5) H35D(0.5) C40(0.5)
 H40A(0.5) H40B(0.5) C1N(0.5) H1NA(0.5) H1NB(0.5) C32A(0.5) H32C(0.5) H32D(0.5)
 C1Q(0.5) H1QA(0.5) H1QB(0.5) C33A(0.5) H33C(0.5) H33D(0.5) C30A(0.5) H30C(0.5)
 H30D(0.5) C34A(0.5) H34C(0.5) H34D(0.5) C1R(0.5) H1RA(0.5) H1RB(0.5) C39A(0.5)
 H39C(0.5) H39D(0.5) C36A(0.5) H36C(0.5) H36D(0.5) C1S(0.5) H1SA(0.5) H1SB(0.5)
 C1T(0.5) H1TA(0.5) H1TB(0.5) C1V(0.5) H1VA(0.5) H1VB(0.5) C1W(0.5) H1WA(0.5)
 H1WB(0.5) C1X(0.5) H1XA(0.5) H1XB(0.5) C31A(0.5) H31C(0.5) H31D(0.5) C1Y(0.5)
 H1YA(0.5) H1YB(0.5) C1Z(0.5) H1ZA(0.5) H1ZB(0.5) C2A(0.5) H2AA(0.5) H2AB(0.5)
 C37A(0.5) H37C(0.5) H37D(0.5) C41(0.5) H41A(0.5) H41B(0.5) C42(0.5) H42A(0.5)
 H42B(0.5)
7.a Ternary CH refined with riding coordinates:
 C27(H27), C15(H15), C24(H24), C12(H12)
7.b Secondary CH2 refined with riding coordinates:
 C35(H35A,H35B), C34(H34A,H34B), C37(H37A,H37B), C33(H33A,H33B), C30(H30A,
 H30B), C38(H38A,H38B), C1A(H1AA,H1AB), C1B(H1BA,H1BB), C1C(H1CA,H1CB),
 C1D(H1DA,H1DB), C1E(H1EA,H1EB), C1F(H1FA,H1FB), C39(H39A,H39B), C36(H36A,H36B),
  C31(H31A,H31B), C1G(H1GA,H1GB), C1H(H1HA,H1HB), C1I(H1IA,H1IB), C1J(H1JA,
 H1JB), C1K(H1KA,H1KB), C1L(H1LA,H1LB), C1M(H1MA,H1MB), C1O(H1OA,H1OB),
 C32(H32A,H32B), C38A(H38C,H38D), C35A(H35C,H35D), C40(H40A,H40B), C1N(H1NA,
 H1NB), C32A(H32C,H32D), C1Q(H1QA,H1QB), C33A(H33C,H33D), C30A(H30C,H30D),
 C34A(H34C,H34D), C1R(H1RA,H1RB), C39A(H39C,H39D), C36A(H36C,H36D), C1S(H1SA,
 H1SB), C1T(H1TA,H1TB), C1V(H1VA,H1VB), C1W(H1WA,H1WB), C1X(H1XA,H1XB),
 C31A(H31C,H31D), C1Y(H1YA,H1YB), C1Z(H1ZA,H1ZB), C2A(H2AA,H2AB), C37A(H37C,
 H37D), C41(H41A,H41B), C42(H42A,H42B)
7.c Aromatic/amide H refined with riding coordinates:
 C22(H22), C3(H3), C21(H21), C10(H10), C20(H20), C9(H9), C8(H8)
7.d Idealised Me refined as rotating group:
 C28(H28A,H28B,H28C), C14(H14A,H14B,H14C), C26(H26A,H26B,H26C), C25(H25A,H25B,
 H25C), C2(H2A,H2B,H2C), C5(H5A,H5B,H5C), C17(H17A,H17B,H17C), C16(H16A,H16B,
 H16C), C29(H29A,H29B,H29C), C13(H13A,H13B,H13C)
;
_olex2_submission_special_instructions 'No special instructions were received'

loop_
_space_group_symop_operation_xyz
'x, y, z'
'x, -y, z+1/2'
'x+1/2, y+1/2, z'
'x+1/2, -y+1/2, z+1/2'

loop_
_atom_site_label
_atom_site_type_symbol
_atom_site_fract_x
_atom_site_fract_y
_atom_site_fract_z
_atom_site_U_iso_or_equiv
_atom_site_adp_type
_atom_site_occupancy
_atom_site_site_symmetry_order
_atom_site_calc_flag
_atom_site_refinement_flags_posn
_atom_site_refinement_flags_adp
_atom_site_refinement_flags_occupancy
_atom_site_disorder_assembly
_atom_site_disorder_group
Cs1 Cs 0.35886(6) 0.25005(2) 0.63260(8) 0.01775(2) Uani 1 1 d D . . . .
C22 C 0.60092(16) -0.0922(3) 1.0460(2) 0.0247(6) Uani 1 1 d . . . . .
H22 H 0.632192 -0.068978 1.094788 0.030 Uiso 1 1 calc R U . . .
C28 C 0.6929(2) -0.2298(4) 1.1511(3) 0.0302(8) Uani 1 1 d . . . . .
H28A H 0.684141 -0.190183 1.188708 0.045 Uiso 1 1 calc R U . . .
H28B H 0.710207 -0.184462 1.126311 0.045 Uiso 1 1 calc R U . . .
H28C H 0.720013 -0.285172 1.180259 0.045 Uiso 1 1 calc R U . . .
C27 C 0.63757(16) -0.2756(4) 1.0861(2) 0.0237(6) Uani 1 1 d . . . . .
H27 H 0.648863 -0.323338 1.053853 0.028 Uiso 1 1 calc R U . . .
N1 N 0.67674(13) -0.33657(19) 0.82779(17) 0.0195(5) Uani 1 1 d . . . . .
C3 C 0.6084(2) -0.34254(8) 0.8830(3) 0.01799(16) Uani 1 1 d . . . . .
H3 H 0.608432 -0.269491 0.882814 0.022 Uiso 1 1 calc R U . . .
N2 N 0.53983(13) -0.3362(2) 0.93684(18) 0.0205(5) Uani 1 1 d . . . . .
C14 C 0.6099(2) -0.3397(4) 0.6403(3) 0.0358(9) Uani 1 1 d . . . . .
H14A H 0.648435 -0.360924 0.681184 0.054 Uiso 1 1 calc R U . . .
H14B H 0.613561 -0.297481 0.599484 0.054 Uiso 1 1 calc R U . . .
H14C H 0.586634 -0.400753 0.614692 0.054 Uiso 1 1 calc R U . . .
C4 C 0.57072(13) -0.3871(2) 0.90970(18) 0.0176(5) Uani 1 1 d . . . . .
C6 C 0.66853(16) -0.2310(3) 0.8114(2) 0.0185(5) Uani 1 1 d . . . . .
C21 C 0.56225(19) -0.0224(3) 0.9949(3) 0.0297(7) Uani 1 1 d . . . . .
H21 H 0.567582 0.048779 1.007777 0.036 Uiso 1 1 calc R U . . .
C7 C 0.62148(14) -0.1965(3) 0.73697(18) 0.0192(5) Uani 1 1 d . . . . .
C11 C 0.70976(16) -0.1587(2) 0.8620(2) 0.0212(5) Uani 1 1 d . . . . .
C26 C 0.4722(2) -0.1930(3) 0.7579(2) 0.0307(7) Uani 1 1 d . . . . .
H26A H 0.477873 -0.121848 0.745757 0.046 Uiso 1 1 calc R U . . .
H26B H 0.440885 -0.224432 0.710024 0.046 Uiso 1 1 calc R U . . .
H26C H 0.508008 -0.232000 0.773351 0.046 Uiso 1 1 calc R U . . .
C18 C 0.54906(15) -0.2308(3) 0.9547(2) 0.0191(5) Uani 1 1 d . . . . .
C10 C 0.7024(2) -0.0547(3) 0.8410(3) 0.0275(7) Uani 1 1 d . . . . .
H10 H 0.729695 -0.006100 0.875876 0.033 Uiso 1 1 calc R U . . .
C23 C 0.59531(14) -0.1983(2) 1.0276(2) 0.0203(5) Uani 1 1 d . . . . .
C25 C 0.4016(2) -0.1347(4) 0.8052(3) 0.0364(9) Uani 1 1 d . . . . .
H25A H 0.368800 -0.170325 0.762096 0.055 Uiso 1 1 calc R U . . .
H25B H 0.404970 -0.065434 0.787113 0.055 Uiso 1 1 calc R U . . .
H25C H 0.395375 -0.129685 0.852938 0.055 Uiso 1 1 calc R U . . .
C1 C 0.64633(14) -0.3884(2) 0.85636(19) 0.0183(5) Uani 1 1 d . . . . .
C2 C 0.65624(17) -0.5025(2) 0.8570(2) 0.0229(6) Uani 1 1 d . . . . .
H2A H 0.692979 -0.515340 0.856028 0.034 Uiso 1 1 calc R U . . .
H2B H 0.624585 -0.533848 0.809457 0.034 Uiso 1 1 calc R U . . .
H2C H 0.657616 -0.532618 0.905854 0.034 Uiso 1 1 calc R U . . .
C15 C 0.76060(17) -0.1949(3) 0.9388(2) 0.0246(6) Uani 1 1 d . . . . .
H15 H 0.768561 -0.268007 0.930624 0.029 Uiso 1 1 calc R U . . .
C5 C 0.56087(16) -0.5031(2) 0.9092(2) 0.0242(6) Uani 1 1 d . . . . .
H5A H 0.596041 -0.536137 0.949840 0.036 Uiso 1 1 calc R U . . .
H5B H 0.551476 -0.530925 0.855848 0.036 Uiso 1 1 calc R U . . .
H5C H 0.528774 -0.516534 0.921451 0.036 Uiso 1 1 calc R U . . .
C24 C 0.45678(17) -0.1943(3) 0.8262(2) 0.0247(6) Uani 1 1 d . . . . .
H24 H 0.449081 -0.267547 0.834484 0.030 Uiso 1 1 calc R U . . .
C19 C 0.50764(15) -0.1586(2) 0.9036(2) 0.0213(5) Uani 1 1 d . . . . .
C17 C 0.7460(2) -0.1922(4) 1.0102(2) 0.0350(9) Uani 1 1 d . . . . .
H17A H 0.713854 -0.239188 0.999287 0.053 Uiso 1 1 calc R U . . .
H17B H 0.735056 -0.122181 1.016896 0.053 Uiso 1 1 calc R U . . .
H17C H 0.780006 -0.213623 1.059607 0.053 Uiso 1 1 calc R U . . .
C16 C 0.8169(2) -0.1328(4) 0.9623(3) 0.0369(9) Uani 1 1 d . . . . .
H16A H 0.812427 -0.063518 0.979388 0.055 Uiso 1 1 calc R U . . .
H16B H 0.824427 -0.127923 0.915728 0.055 Uiso 1 1 calc R U . . .
H16C H 0.849287 -0.167553 1.006638 0.055 Uiso 1 1 calc R U . . .
C29 C 0.6075(2) -0.3416(4) 1.1249(3) 0.0344(9) Uani 1 1 d . . . . .
H29A H 0.591932 -0.296573 1.152255 0.052 Uiso 1 1 calc R U . . .
H29B H 0.635570 -0.389183 1.164025 0.052 Uiso 1 1 calc R U . . .
H29C H 0.575811 -0.380883 1.082850 0.052 Uiso 1 1 calc R U . . .
C12 C 0.58062(15) -0.2774(3) 0.6800(2) 0.0220(5) Uani 1 1 d . . . . .
H12 H 0.569940 -0.325646 0.712623 0.026 Uiso 1 1 calc R U . . .
C13 C 0.5243(2) -0.2313(4) 0.6135(3) 0.0302(9) Uani 1 1 d . . . . .
H13A H 0.499390 -0.286810 0.579941 0.045 Uiso 1 1 calc R U . . .
H13B H 0.533617 -0.184633 0.579941 0.045 Uiso 1 1 calc R U . . .
H13C H 0.504156 -0.193162 0.638191 0.045 Uiso 1 1 calc R U . . .
C20 C 0.51531(19) -0.0544(3) 0.9244(2) 0.0261(7) Uani 1 1 d . . . . .
H20 H 0.488184 -0.005230 0.889970 0.031 Uiso 1 1 calc R U . . .
C9 C 0.65610(19) -0.0207(3) 0.7703(2) 0.0275(7) Uani 1 1 d . . . . .
H9 H 0.651460 0.050431 0.757207 0.033 Uiso 1 1 calc R U . . .
C8 C 0.61593(16) -0.0934(3) 0.7181(2) 0.0241(6) Uani 1 1 d . . . . .
H8 H 0.584581 -0.070779 0.669147 0.029 Uiso 1 1 calc R U . . .
C35 C 0.4746(4) 0.1411(7) 0.5758(5) 0.0437(14) Uani 0.5 1 d D U P A 1
H35A H 0.473965 0.216102 0.566490 0.052 Uiso 0.5 1 calc R U P A 1
H35B H 0.489455 0.107047 0.541704 0.052 Uiso 0.5 1 calc R U P A 1
O2 O 0.3361(3) 0.2133(5) 0.7877(3) 0.0339(9) Uani 0.5 1 d D U P A 1
O3 O 0.4556(3) 0.1845(5) 0.8261(4) 0.0470(10) Uani 0.5 1 d D U P A 1
O4 O 0.4970(3) 0.1817(6) 0.7099(4) 0.0505(13) Uani 0.5 1 d D U P A 1
O5 O 0.4174(4) 0.1065(6) 0.5525(5) 0.0482(14) Uani 0.5 1 d D U P A 1
O6 O 0.3349(2) -0.0114(4) 0.5751(3) 0.0328(9) Uani 0.5 1 d D U P A 1
O7 O 0.2755(3) 0.0709(4) 0.6605(4) 0.0399(11) Uani 0.5 1 d D U P A 1
C34 C 0.3777(4) 0.1731(7) 0.8614(4) 0.0391(13) Uani 0.5 1 d D U P A 1
H34A H 0.379903 0.097453 0.857706 0.047 Uiso 0.5 1 calc R U P A 1
H34B H 0.367107 0.189315 0.904666 0.047 Uiso 0.5 1 calc R U P A 1
C37 C 0.4346(4) 0.2206(9) 0.8799(7) 0.0523(19) Uani 0.5 1 d D U P A 1
H37A H 0.430344 0.296352 0.875477 0.063 Uiso 0.5 1 calc R U P A 1
H37B H 0.463012 0.203817 0.936017 0.063 Uiso 0.5 1 calc R U P A 1
C33 C 0.5116(3) 0.2196(8) 0.8429(5) 0.0534(19) Uani 0.5 1 d D U P A 1
H33A H 0.538336 0.213306 0.901208 0.064 Uiso 0.5 1 calc R U P A 1
H33B H 0.510088 0.292672 0.827174 0.064 Uiso 0.5 1 calc R U P A 1
C30 C 0.5322(6) 0.1521(11) 0.7939(6) 0.0900(16) Uani 0.5 1 d D U P A 1
H30A H 0.573708 0.164297 0.810712 0.108 Uiso 0.5 1 calc R U P A 1
H30B H 0.526650 0.078396 0.801672 0.108 Uiso 0.5 1 calc R U P A 1
C38 C 0.5142(4) 0.1190(8) 0.6617(5) 0.0493(16) Uani 0.5 1 d D U P A 1
H38A H 0.511897 0.045356 0.673350 0.059 Uiso 0.5 1 calc R U P A 1
H38B H 0.554555 0.134845 0.673882 0.059 Uiso 0.5 1 calc R U P A 1
C1A C 0.4134(4) -0.0018(6) 0.5448(6) 0.0441(15) Uani 0.5 1 d D U P A 1
H1AA H 0.436925 -0.034834 0.597678 0.053 Uiso 0.5 1 calc R U P A 1
H1AB H 0.427630 -0.025422 0.506800 0.053 Uiso 0.5 1 calc R U P A 1
C1B C 0.3526(4) -0.0285(8) 0.5145(5) 0.0492(15) Uani 0.5 1 d D U P A 1
H1BA H 0.328795 0.013965 0.466552 0.059 Uiso 0.5 1 calc R U P A 1
H1BB H 0.346712 -0.101623 0.498008 0.059 Uiso 0.5 1 calc R U P A 1
C1C C 0.2749(3) -0.0233(6) 0.5468(5) 0.0383(16) Uani 0.5 1 d D U P A 1
H1CA H 0.261849 -0.088900 0.516886 0.046 Uiso 0.5 1 calc R U P A 1
H1CB H 0.253914 0.033622 0.509643 0.046 Uiso 0.5 1 calc R U P A 1
C1D C 0.2619(4) -0.0232(6) 0.6159(5) 0.0440(15) Uani 0.5 1 d D U P A 1
H1DA H 0.220255 -0.037779 0.595688 0.053 Uiso 0.5 1 calc R U P A 1
H1DB H 0.283850 -0.079694 0.652835 0.053 Uiso 0.5 1 calc R U P A 1
C1E C 0.2697(4) 0.0672(5) 0.7312(5) 0.0348(12) Uani 0.5 1 d D U P A 1
H1EA H 0.298802 0.020116 0.770751 0.042 Uiso 0.5 1 calc R U P A 1
H1EB H 0.230664 0.042123 0.719293 0.042 Uiso 0.5 1 calc R U P A 1
C1F C 0.2787(3) 0.1755(5) 0.7644(5) 0.0390(12) Uani 0.5 1 d D U P A 1
H1FA H 0.250334 0.221853 0.723098 0.047 Uiso 0.5 1 calc R U P A 1
H1FB H 0.271407 0.176878 0.811871 0.047 Uiso 0.5 1 calc R U P A 1
O1 O 0.3100(2) 0.3255(4) 0.4324(3) 0.0297(8) Uani 0.5 1 d D U P A 1
O8 O 0.4244(3) 0.3870(6) 0.5417(4) 0.0345(10) Uani 0.5 1 d D U P A 1
O9 O 0.4508(3) 0.4410(4) 0.7054(4) 0.0324(10) Uani 0.5 1 d D U P A 1
O10 O 0.3386(2) 0.4803(5) 0.6940(3) 0.0364(11) Uani 0.5 1 d D U P A 1
O11 O 0.24050(18) 0.3520(3) 0.6117(3) 0.0251(7) Uani 0.5 1 d D U P A 1
C39 C 0.3582(3) 0.3124(6) 0.4179(4) 0.0340(11) Uani 0.5 1 d D U P A 1
H39A H 0.345174 0.314476 0.359151 0.041 Uiso 0.5 1 calc R U P A 1
H39B H 0.375704 0.244078 0.438006 0.041 Uiso 0.5 1 calc R U P A 1
C36 C 0.4025(4) 0.3936(7) 0.4581(4) 0.0373(13) Uani 0.5 1 d D U P A 1
H36A H 0.434402 0.385099 0.443794 0.045 Uiso 0.5 1 calc R U P A 1
H36B H 0.384987 0.462200 0.439319 0.045 Uiso 0.5 1 calc R U P A 1
C31 C 0.4623(3) 0.4684(6) 0.5854(4) 0.0314(11) Uani 0.5 1 d D U P A 1
H31A H 0.440235 0.533429 0.574342 0.038 Uiso 0.5 1 calc R U P A 1
H31B H 0.492229 0.476710 0.567150 0.038 Uiso 0.5 1 calc R U P A 1
C1G C 0.4911(3) 0.4474(6) 0.6743(4) 0.0334(13) Uani 0.5 1 d D U P A 1
H1GA H 0.512818 0.381988 0.685025 0.040 Uiso 0.5 1 calc R U P A 1
H1GB H 0.519155 0.503007 0.702563 0.040 Uiso 0.5 1 calc R U P A 1
C1H C 0.4328(4) 0.5375(6) 0.7191(6) 0.0364(14) Uani 0.5 1 d D U P A 1
H1HA H 0.412940 0.576063 0.667867 0.044 Uiso 0.5 1 calc R U P A 1
H1HB H 0.466594 0.578098 0.756905 0.044 Uiso 0.5 1 calc R U P A 1
C1I C 0.3926(4) 0.5197(9) 0.7540(7) 0.0487(18) Uani 0.5 1 d D U P A 1
H1IA H 0.410085 0.470114 0.799076 0.058 Uiso 0.5 1 calc R U P A 1
H1IB H 0.385997 0.585114 0.775552 0.058 Uiso 0.5 1 calc R U P A 1
C1J C 0.2964(3) 0.4655(7) 0.7206(4) 0.0343(12) Uani 0.5 1 d D U P A 1
H1JA H 0.293767 0.527817 0.749078 0.041 Uiso 0.5 1 calc R U P A 1
H1JB H 0.307677 0.406987 0.758650 0.041 Uiso 0.5 1 calc R U P A 1
C1K C 0.2394(3) 0.4444(5) 0.6503(5) 0.0324(11) Uani 0.5 1 d D U P A 1
H1KA H 0.209385 0.439693 0.668663 0.039 Uiso 0.5 1 calc R U P A 1
H1KB H 0.228996 0.501954 0.611465 0.039 Uiso 0.5 1 calc R U P A 1
C1L C 0.18870(17) 0.3375(3) 0.5396(3) 0.0245(7) Uani 0.5 1 d D U P A 1
H1LA H 0.185265 0.390637 0.499745 0.029 Uiso 0.5 1 calc R U P A 1
H1LB H 0.155048 0.343968 0.550429 0.029 Uiso 0.5 1 calc R U P A 1
C1M C 0.18953(11) 0.23216(18) 0.5068(2) 0.0184(5) Uani 0.5 1 d D U P A 1
H1MA H 0.196103 0.180247 0.548885 0.022 Uiso 0.5 1 calc R U P A 1
H1MB H 0.151296 0.218174 0.460491 0.022 Uiso 0.5 1 calc R U P A 1
C1O C 0.2636(4) 0.2553(7) 0.3865(6) 0.0399(15) Uani 0.5 1 d D U P A 1
H1OA H 0.278163 0.183770 0.398082 0.048 Uiso 0.5 1 calc R U P A 1
H1OB H 0.249534 0.268073 0.328235 0.048 Uiso 0.5 1 calc R U P A 1
O13 O 0.23353(18) 0.2215(3) 0.4813(3) 0.0266(6) Uani 0.5 1 d D U P A 1
C32 C 0.2154(3) 0.2675(6) 0.4061(4) 0.0351(13) Uani 0.5 1 d D U P A 1
H32A H 0.206856 0.341280 0.408397 0.042 Uiso 0.5 1 calc R U P A 1
H32B H 0.180168 0.233387 0.365091 0.042 Uiso 0.5 1 calc R U P A 1
O11A O 0.3014(2) 0.3922(4) 0.7159(3) 0.0265(7) Uani 0.5 1 d D U P A 2
O13A O 0.22062(19) 0.3205(3) 0.5557(3) 0.0251(7) Uani 0.5 1 d D U P A 2
O5A O 0.3783(3) 0.0181(4) 0.5730(3) 0.0340(9) Uani 0.5 1 d D U P A 2
O2A O 0.4059(3) 0.1756(5) 0.8338(4) 0.0480(13) Uani 0.5 1 d D U P A 2
O9A O 0.4408(3) 0.4305(4) 0.6045(4) 0.0376(10) Uani 0.5 1 d D U P A 2
O10A O 0.3855(3) 0.5104(5) 0.6897(4) 0.0449(13) Uani 0.5 1 d D U P A 2
O4A O 0.4752(3) 0.1466(5) 0.6524(5) 0.0483(12) Uani 0.5 1 d D U P A 2
O8A O 0.3803(3) 0.2829(6) 0.4763(4) 0.0431(12) Uani 0.5 1 d D U P A 2
O7A O 0.2945(3) 0.1119(4) 0.7207(3) 0.0286(9) Uani 0.5 1 d D U P A 2
O3A O 0.4867(3) 0.2674(5) 0.7840(4) 0.0470(10) Uani 0.5 1 d D U P A 2
O1A O 0.2618(2) 0.3172(3) 0.4397(2) 0.0234(6) Uani 0.5 1 d D U P A 2
O6A O 0.2669(3) 0.0610(4) 0.5596(3) 0.0311(10) Uani 0.5 1 d D U P A 2
C38A C 0.4761(4) 0.0541(6) 0.6120(6) 0.0413(14) Uani 0.5 1 d D U P A 2
H38C H 0.487063 -0.004385 0.650066 0.050 Uiso 0.5 1 calc R U P A 2
H38D H 0.505326 0.060009 0.592287 0.050 Uiso 0.5 1 calc R U P A 2
C35A C 0.4189(4) 0.0350(8) 0.5437(6) 0.0435(15) Uani 0.5 1 d D U P A 2
H35C H 0.406948 0.094957 0.506963 0.052 Uiso 0.5 1 calc R U P A 2
H35D H 0.420630 -0.025952 0.513213 0.052 Uiso 0.5 1 calc R U P A 2
C40 C 0.3131(4) 0.5004(6) 0.7303(5) 0.0431(14) Uani 0.5 1 d D U P A 2
H40A H 0.303733 0.522663 0.773579 0.052 Uiso 0.5 1 calc R U P A 2
H40B H 0.287807 0.538953 0.680857 0.052 Uiso 0.5 1 calc R U P A 2
C1N C 0.2040(3) 0.3813(5) 0.6036(4) 0.0302(10) Uani 0.5 1 d D U P A 2
H1NA H 0.163644 0.364830 0.591196 0.036 Uiso 0.5 1 calc R U P A 2
H1NB H 0.205659 0.454923 0.591240 0.036 Uiso 0.5 1 calc R U P A 2
C32A C 0.18445(15) 0.3378(3) 0.4716(2) 0.0275(7) Uani 0.5 1 d D U P A 2
H32C H 0.184234 0.411794 0.459022 0.033 Uiso 0.5 1 calc R U P A 2
H32D H 0.144283 0.316486 0.456559 0.033 Uiso 0.5 1 calc R U P A 2
C1Q C 0.3271(4) -0.0226(6) 0.5124(5) 0.0412(14) Uani 0.5 1 d D U P A 2
H1QA H 0.334834 -0.089442 0.493968 0.049 Uiso 0.5 1 calc R U P A 2
H1QB H 0.310585 0.024865 0.465803 0.049 Uiso 0.5 1 calc R U P A 2
C33A C 0.5308(6) 0.1827(10) 0.7832(7) 0.0900(16) Uani 0.5 1 d D U P A 2
H33C H 0.570407 0.206668 0.819812 0.108 Uiso 0.5 1 calc R U P A 2
H33D H 0.524327 0.118995 0.806926 0.108 Uiso 0.5 1 calc R U P A 2
C30A C 0.5297(4) 0.1571(7) 0.7128(6) 0.0637(15) Uani 0.5 1 d D U P A 2
H30C H 0.550749 0.091540 0.719645 0.076 Uiso 0.5 1 calc R U P A 2
H30D H 0.549948 0.210758 0.697975 0.076 Uiso 0.5 1 calc R U P A 2
C34A C 0.4495(5) 0.2417(10) 0.8857(9) 0.064(2) Uani 0.5 1 d D U P A 2
H34C H 0.462634 0.220005 0.942245 0.077 Uiso 0.5 1 calc R U P A 2
H34D H 0.434147 0.312568 0.879560 0.077 Uiso 0.5 1 calc R U P A 2
C1R C 0.3554(4) 0.1881(6) 0.8461(5) 0.0459(15) Uani 0.5 1 d D U P A 2
H1RA H 0.336550 0.254785 0.823455 0.055 Uiso 0.5 1 calc R U P A 2
H1RB H 0.366974 0.187949 0.904516 0.055 Uiso 0.5 1 calc R U P A 2
C39A C 0.2778(4) 0.2706(8) 0.3852(5) 0.0385(14) Uani 0.5 1 d D U P A 2
H39C H 0.248728 0.284997 0.329043 0.046 Uiso 0.5 1 calc R U P A 2
H39D H 0.281211 0.195221 0.393385 0.046 Uiso 0.5 1 calc R U P A 2
C36A C 0.3339(3) 0.3153(7) 0.4018(5) 0.0420(14) Uani 0.5 1 d D U P A 2
H36C H 0.342995 0.296272 0.357632 0.050 Uiso 0.5 1 calc R U P A 2
H36D H 0.330973 0.391168 0.402160 0.050 Uiso 0.5 1 calc R U P A 2
C1S C 0.2275(3) 0.0541(5) 0.5923(4) 0.0331(13) Uani 0.5 1 d D U P A 2
H1SA H 0.199258 -0.001234 0.563851 0.040 Uiso 0.5 1 calc R U P A 2
H1SB H 0.205707 0.119479 0.581670 0.040 Uiso 0.5 1 calc R U P A 2
C1T C 0.2556(4) 0.0323(6) 0.6830(5) 0.0363(13) Uani 0.5 1 d D U P A 2
H1TA H 0.225850 0.030021 0.701900 0.044 Uiso 0.5 1 calc R U P A 2
H1TB H 0.276024 -0.034553 0.695074 0.044 Uiso 0.5 1 calc R U P A 2
C1V C 0.4548(4) 0.5282(5) 0.6410(5) 0.0372(12) Uani 0.5 1 d D U P A 2
H1VA H 0.429773 0.581772 0.603542 0.045 Uiso 0.5 1 calc R U P A 2
H1VB H 0.495687 0.545405 0.657222 0.045 Uiso 0.5 1 calc R U P A 2
C1W C 0.4448(4) 0.5208(8) 0.7117(6) 0.0514(18) Uani 0.5 1 d D U P A 2
H1WA H 0.466099 0.460752 0.744557 0.062 Uiso 0.5 1 calc R U P A 2
H1WB H 0.460083 0.583257 0.745187 0.062 Uiso 0.5 1 calc R U P A 2
C1X C 0.3742(4) 0.5256(9) 0.7540(7) 0.0486(18) Uani 0.5 1 d D U P A 2
H1XA H 0.382003 0.598127 0.771763 0.058 Uiso 0.5 1 calc R U P A 2
H1XB H 0.399948 0.481335 0.799588 0.058 Uiso 0.5 1 calc R U P A 2
C31A C 0.4443(4) 0.4301(7) 0.5303(6) 0.0425(13) Uani 0.5 1 d D U P A 2
H31C H 0.482683 0.455964 0.540092 0.051 Uiso 0.5 1 calc R U P A 2
H31D H 0.414566 0.477156 0.491602 0.051 Uiso 0.5 1 calc R U P A 2
C1Y C 0.2864(4) -0.0364(8) 0.5455(7) 0.046(2) Uani 0.5 1 d D U P A 2
H1YA H 0.252727 -0.077021 0.507338 0.055 Uiso 0.5 1 calc R U P A 2
H1YB H 0.305454 -0.075076 0.596790 0.055 Uiso 0.5 1 calc R U P A 2
C1Z C 0.3153(4) 0.1047(6) 0.8069(4) 0.0339(12) Uani 0.5 1 d D U P A 2
H1ZA H 0.334996 0.037914 0.826790 0.041 Uiso 0.5 1 calc R U P A 2
H1ZB H 0.282413 0.108903 0.819416 0.041 Uiso 0.5 1 calc R U P A 2
C2A C 0.2073(3) 0.2770(7) 0.4257(4) 0.0336(13) Uani 0.5 1 d D U P A 2
H2AA H 0.211587 0.204191 0.442949 0.040 Uiso 0.5 1 calc R U P A 2
H2AB H 0.179953 0.280155 0.367509 0.040 Uiso 0.5 1 calc R U P A 2
C37A C 0.4976(4) 0.2397(7) 0.8674(5) 0.054(2) Uani 0.5 1 d D U P A 2
H37C H 0.514247 0.169512 0.879018 0.065 Uiso 0.5 1 calc R U P A 2
H37D H 0.527644 0.286926 0.905317 0.065 Uiso 0.5 1 calc R U P A 2
C41 C 0.2437(3) 0.3617(5) 0.6920(4) 0.0321(10) Uani 0.5 1 d D U P A 2
H41A H 0.228912 0.399476 0.724625 0.039 Uiso 0.5 1 calc R U P A 2
H41B H 0.243095 0.287413 0.703148 0.039 Uiso 0.5 1 calc R U P A 2
C42 C 0.4352(3) 0.3246(7) 0.4945(6) 0.0463(14) Uani 0.5 1 d D U P A 2
H42A H 0.439360 0.327469 0.444550 0.056 Uiso 0.5 1 calc R U P A 2
H42B H 0.465705 0.278395 0.532802 0.056 Uiso 0.5 1 calc R U P A 2

loop_
_atom_site_aniso_label
_atom_site_aniso_U_11
_atom_site_aniso_U_22
_atom_site_aniso_U_33
_atom_site_aniso_U_23
_atom_site_aniso_U_13
_atom_site_aniso_U_12
Cs1 0.01721(3) 0.01950(3) 0.01694(3) -0.00111(2) 0.00822(2) 0.00036(2)
C22 0.0278(15) 0.0221(13) 0.0298(16) -0.0056(11) 0.0181(13) -0.0044(11)
C28 0.031(2) 0.0321(14) 0.0243(19) -0.0009(17) 0.0101(15) 0.0023(19)
C27 0.0265(15) 0.0243(15) 0.0228(15) -0.0027(12) 0.0135(12) 0.0004(13)
N1 0.0254(12) 0.0131(9) 0.0219(12) 0.0008(8) 0.0128(10) 0.0037(8)
C3 0.0234(4) 0.0132(3) 0.0179(4) -0.0006(11) 0.0100(3) 0.0006(12)
N2 0.0216(11) 0.0177(10) 0.0228(12) 0.0007(9) 0.0108(10) -0.0012(8)
C14 0.035(2) 0.039(2) 0.036(2) -0.0136(16) 0.0178(17) -0.0019(15)
C4 0.0193(11) 0.0143(9) 0.0153(10) 0.0015(8) 0.0047(9) -0.0032(8)
C6 0.0261(14) 0.0149(9) 0.0200(13) 0.0059(11) 0.0155(11) 0.0052(12)
C21 0.0316(17) 0.0187(13) 0.042(2) -0.0081(12) 0.0203(16) -0.0039(11)
C7 0.0221(12) 0.0197(12) 0.0191(12) 0.0027(9) 0.0123(10) 0.0018(9)
C11 0.0264(15) 0.0178(11) 0.0232(14) 0.0027(9) 0.0148(12) 0.0020(10)
C26 0.041(2) 0.0297(16) 0.0212(14) 0.0035(11) 0.0142(13) 0.0063(14)
C18 0.0200(12) 0.0168(10) 0.0237(14) 0.0064(12) 0.0129(10) 0.0023(12)
C10 0.0340(19) 0.0190(13) 0.0329(19) -0.0021(12) 0.0183(16) -0.0033(12)
C23 0.0230(13) 0.0178(11) 0.0248(13) -0.0017(10) 0.0151(11) -0.0030(9)
C25 0.0262(17) 0.041(2) 0.038(2) 0.0002(16) 0.0118(15) 0.0077(14)
C1 0.0229(13) 0.0140(10) 0.0165(11) 0.0003(8) 0.0078(9) -0.0005(9)
C2 0.0291(15) 0.0163(11) 0.0219(13) 0.0004(9) 0.0105(12) 0.0040(10)
C15 0.0295(15) 0.0218(13) 0.0249(14) -0.0043(11) 0.0146(12) -0.0014(11)
C5 0.0254(14) 0.0133(10) 0.0297(15) 0.0014(10) 0.0091(12) -0.0024(10)
C24 0.0247(14) 0.0244(14) 0.0223(14) 0.0036(11) 0.0085(11) 0.0039(11)
C19 0.0251(14) 0.0190(12) 0.0245(14) 0.0049(10) 0.0154(12) 0.0034(10)
C17 0.0362(19) 0.045(2) 0.0264(17) -0.0057(15) 0.0169(15) -0.0045(16)
C16 0.032(2) 0.039(2) 0.041(2) -0.0085(16) 0.0174(17) -0.0078(15)
C29 0.040(2) 0.0339(19) 0.033(2) 0.0088(15) 0.0193(17) -0.0026(15)
C12 0.0223(13) 0.0227(15) 0.0191(13) 0.0006(11) 0.0079(11) 0.0031(12)
C13 0.0287(19) 0.0372(15) 0.0198(16) 0.0123(16) 0.0069(14) 0.0049(19)
C20 0.0327(18) 0.0174(12) 0.0333(18) 0.0000(11) 0.0196(15) 0.0032(11)
C9 0.0391(19) 0.0161(11) 0.0339(17) 0.0020(11) 0.0225(15) -0.0011(11)
C8 0.0280(15) 0.0190(12) 0.0284(15) 0.0066(11) 0.0158(13) 0.0041(11)
C35 0.048(3) 0.042(3) 0.059(3) 0.005(2) 0.040(2) 0.016(2)
O2 0.052(2) 0.0337(19) 0.0343(18) 0.0097(15) 0.0352(16) 0.0111(17)
O3 0.0426(18) 0.0428(18) 0.0410(18) -0.0011(15) 0.0068(15) -0.0003(15)
O4 0.040(3) 0.060(3) 0.055(3) -0.005(2) 0.026(2) 0.002(2)
O5 0.061(3) 0.035(2) 0.052(3) 0.000(2) 0.029(2) 0.015(2)
O6 0.0363(19) 0.0309(18) 0.0253(16) -0.0085(15) 0.0092(15) 0.0007(15)
O7 0.036(2) 0.038(2) 0.051(2) 0.0067(18) 0.0241(18) -0.0133(17)
C34 0.062(3) 0.038(2) 0.029(2) 0.0109(18) 0.031(2) 0.014(2)
C37 0.077(4) 0.041(3) 0.026(3) -0.011(3) 0.013(3) 0.009(3)
C33 0.051(3) 0.037(3) 0.056(3) 0.004(3) 0.011(3) -0.012(3)
C30 0.077(2) 0.084(3) 0.097(3) 0.030(3) 0.030(2) 0.005(3)
C38 0.044(3) 0.051(3) 0.067(3) 0.012(3) 0.037(3) 0.013(3)
C1A 0.068(3) 0.025(2) 0.047(3) -0.002(2) 0.033(3) 0.013(2)
C1B 0.075(3) 0.039(3) 0.038(3) -0.007(2) 0.030(3) 0.005(3)
C1C 0.032(3) 0.022(2) 0.032(2) -0.002(2) -0.010(2) -0.017(2)
C1D 0.026(2) 0.030(2) 0.062(3) 0.008(2) 0.008(2) -0.0106(19)
C1E 0.030(2) 0.030(2) 0.056(3) 0.013(2) 0.029(2) 0.0040(18)
C1F 0.042(2) 0.037(2) 0.058(3) 0.022(2) 0.040(2) 0.0157(19)
O1 0.0418(18) 0.0282(16) 0.0151(12) -0.0062(12) 0.0096(13) -0.0109(15)
O8 0.041(2) 0.040(2) 0.038(2) 0.0017(17) 0.0309(17) -0.0060(17)
O9 0.0314(19) 0.0285(18) 0.036(2) -0.0126(16) 0.0146(16) -0.0114(16)
O10 0.0307(18) 0.042(2) 0.0322(19) -0.0181(17) 0.0108(15) -0.0060(17)
O11 0.0174(12) 0.0215(13) 0.0371(16) 0.0063(12) 0.0132(12) 0.0019(10)
C39 0.055(3) 0.038(2) 0.0215(19) -0.0015(18) 0.028(2) 0.002(2)
C36 0.045(3) 0.046(3) 0.034(2) 0.006(2) 0.029(2) 0.002(2)
C31 0.0206(19) 0.034(2) 0.045(2) 0.007(2) 0.0198(18) -0.0029(18)
C1G 0.022(2) 0.035(3) 0.039(3) -0.004(2) 0.011(2) -0.007(2)
C1H 0.040(3) 0.019(2) 0.036(3) -0.0121(19) 0.006(2) -0.008(2)
C1I 0.051(3) 0.042(3) 0.041(3) -0.030(2) 0.011(3) -0.006(3)
C1J 0.049(3) 0.036(3) 0.032(2) -0.008(2) 0.0303(19) 0.005(2)
C1K 0.033(2) 0.026(2) 0.046(2) 0.0058(19) 0.0245(19) 0.0050(18)
C1L 0.0105(10) 0.0193(12) 0.0428(19) 0.0048(13) 0.0113(11) 0.0023(10)
C1M 0.0046(7) 0.0080(7) 0.0328(13) 0.0071(8) 0.0003(8) -0.0008(6)
C1O 0.054(3) 0.038(2) 0.0146(18) -0.0057(15) 0.0047(19) -0.017(2)
O13 0.0198(11) 0.0152(10) 0.0289(14) 0.0089(10) -0.0025(10) 0.0015(9)
C32 0.032(2) 0.026(2) 0.021(2) -0.0036(19) -0.0107(17) -0.0101(19)
O11A 0.0408(18) 0.0243(15) 0.0262(14) 0.0022(12) 0.0254(13) 0.0054(14)
O13A 0.0184(13) 0.0224(12) 0.0285(14) 0.0126(11) 0.0057(11) 0.0023(11)
O5A 0.051(2) 0.0302(18) 0.0329(18) 0.0039(15) 0.0300(17) 0.0095(16)
O2A 0.059(3) 0.042(2) 0.042(2) 0.006(2) 0.023(2) 0.013(2)
O9A 0.0333(19) 0.0241(16) 0.057(2) 0.0137(17) 0.0218(18) 0.0092(15)
O10A 0.047(2) 0.038(2) 0.036(2) -0.0019(19) 0.0073(19) -0.011(2)
O4A 0.043(2) 0.047(2) 0.062(3) 0.007(2) 0.031(2) 0.0204(19)
O8A 0.048(2) 0.046(2) 0.042(2) 0.017(2) 0.0258(19) 0.020(2)
O7A 0.039(2) 0.0211(15) 0.0285(16) 0.0086(13) 0.0178(15) 0.0080(14)
O3A 0.0426(18) 0.0428(18) 0.0410(18) -0.0011(15) 0.0068(15) -0.0003(15)
O1A 0.0294(14) 0.0207(11) 0.0144(10) -0.0049(9) 0.0052(10) 0.0010(10)
O6A 0.0305(19) 0.0200(15) 0.033(2) 0.0043(14) 0.0068(16) 0.0029(15)
C38A 0.051(3) 0.038(3) 0.058(3) 0.008(2) 0.045(2) 0.021(2)
C35A 0.065(3) 0.034(3) 0.049(3) 0.014(2) 0.041(2) 0.023(3)
C40 0.068(3) 0.028(2) 0.036(2) -0.009(2) 0.025(2) 0.008(2)
C1N 0.0248(18) 0.0290(18) 0.044(2) 0.0195(17) 0.0223(17) 0.0110(15)
C32A 0.0086(9) 0.0343(16) 0.0281(14) 0.0151(12) -0.0014(10) -0.0029(10)
C1Q 0.053(3) 0.034(2) 0.032(2) -0.001(2) 0.016(2) 0.016(2)
C33A 0.077(2) 0.084(3) 0.097(3) 0.030(3) 0.030(2) 0.005(3)
C30A 0.059(3) 0.062(3) 0.089(3) 0.042(2) 0.050(2) 0.038(2)
C34A 0.074(4) 0.055(4) 0.051(4) 0.007(3) 0.019(3) -0.001(3)
C1R 0.064(3) 0.038(3) 0.037(3) 0.014(2) 0.025(2) 0.022(2)
C39A 0.057(3) 0.044(3) 0.0077(16) -0.001(2) 0.009(2) 0.019(3)
C36A 0.053(3) 0.054(3) 0.030(2) 0.016(2) 0.028(2) 0.027(2)
C1S 0.018(2) 0.024(2) 0.048(3) 0.015(2) 0.0076(19) 0.0006(16)
C1T 0.028(2) 0.035(2) 0.049(3) 0.022(2) 0.020(2) 0.009(2)
C1V 0.025(2) 0.0239(19) 0.055(3) 0.0115(18) 0.0120(19) -0.0013(16)
C1W 0.042(3) 0.034(3) 0.050(3) -0.001(3) -0.002(2) 0.008(2)
C1X 0.063(4) 0.036(3) 0.036(3) -0.023(2) 0.014(3) -0.006(3)
C31A 0.037(2) 0.043(3) 0.063(3) 0.025(2) 0.036(2) 0.015(2)
C1Y 0.043(3) 0.029(3) 0.044(3) 0.002(3) 0.001(3) 0.006(3)
C1Z 0.048(3) 0.035(2) 0.032(2) 0.0155(18) 0.030(2) 0.017(2)
C2A 0.028(2) 0.030(2) 0.0188(19) -0.0047(18) -0.0090(17) -0.0057(18)
C37A 0.059(3) 0.036(3) 0.045(3) 0.021(2) 0.005(3) 0.003(2)
C41 0.043(2) 0.031(2) 0.039(2) 0.0190(17) 0.0326(18) 0.0137(18)
C42 0.050(3) 0.053(3) 0.056(3) 0.019(2) 0.041(2) 0.023(2)

loop_
_atom_type_symbol
_atom_type_description
_atom_type_scat_dispersion_real
_atom_type_scat_dispersion_imag
_atom_type_scat_source
C C 0.0033 0.0016 'International Tables Vol C Tables 4.2.6.8 and 6.1.1.4'
H H 0.0000 0.0000 'International Tables Vol C Tables 4.2.6.8 and 6.1.1.4'
Cs Cs -0.3680 2.1192 'International Tables Vol C Tables 4.2.6.8 and 6.1.1.4'
N N 0.0061 0.0033 'International Tables Vol C Tables 4.2.6.8 and 6.1.1.4'
O O 0.0106 0.0060 'International Tables Vol C Tables 4.2.6.8 and 6.1.1.4'

loop_
_geom_angle_atom_site_label_1
_geom_angle_atom_site_label_2
_geom_angle_atom_site_label_3
_geom_angle
_geom_angle_site_symmetry_1
_geom_angle_site_symmetry_3
_geom_angle_publ_flag
O2 Cs1 O4 100.33(15) . . ?
O2 Cs1 O9 98.03(16) . . ?
O5 Cs1 O2 131.05(18) . . ?
O5 Cs1 O4 52.43(19) . . ?
O5 Cs1 O9 102.82(18) . . ?
O5 Cs1 O11 145.65(17) . . ?
O5 Cs1 O13 91.77(18) . . ?
O9 Cs1 O4 65.46(17) . . ?
O11 Cs1 O2 67.00(14) . . ?
O11 Cs1 O4 161.92(16) . . ?
O11 Cs1 O9 102.39(12) . . ?
O13 Cs1 O2 103.87(14) . . ?
O13 Cs1 O4 144.17(15) . . ?
O13 Cs1 O9 134.88(13) . . ?
O13 Cs1 O11 53.87(12) . . ?
O11A Cs1 O13A 52.83(13) . . ?
O11A Cs1 O8A 132.54(16) . . ?
O11A Cs1 O3A 93.31(17) . . ?
O11A Cs1 O6A 102.71(14) . . ?
O4A Cs1 O11A 145.42(17) . . ?
O4A Cs1 O13A 161.75(17) . . ?
O4A Cs1 O8A 67.03(18) . . ?
O4A Cs1 O3A 52.12(19) . . ?
O4A Cs1 O6A 101.96(16) . . ?
O8A Cs1 O13A 100.12(14) . . ?
O8A Cs1 O6A 96.93(19) . . ?
O3A Cs1 O13A 146.13(16) . . ?
O3A Cs1 O8A 104.1(2) . . ?
O3A Cs1 O6A 132.88(15) . . ?
O6A Cs1 O13A 65.60(12) . . ?
C21 C22 H22 119.4 . . ?
C21 C22 C23 121.3(4) . . ?
C23 C22 H22 119.4 . . ?
H28A C28 H28B 109.5 . . ?
H28A C28 H28C 109.5 . . ?
H28B C28 H28C 109.5 . . ?
C27 C28 H28A 109.5 . . ?
C27 C28 H28B 109.5 . . ?
C27 C28 H28C 109.5 . . ?
C28 C27 H27 107.0 . . ?
C28 C27 C23 115.0(4) . . ?
C28 C27 C29 110.0(4) . . ?
C23 C27 H27 107.0 . . ?
C23 C27 C29 110.4(3) . . ?
C29 C27 H27 107.0 . . ?
C1 N1 C6 121.8(3) . . ?
C4 C3 H3 114.4 . . ?
C4 C3 C1 131.11(10) . . ?
C1 C3 H3 114.4 . . ?
C4 N2 C18 121.1(3) . . ?
H14A C14 H14B 109.5 . . ?
H14A C14 H14C 109.5 . . ?
H14B C14 H14C 109.5 . . ?
C12 C14 H14A 109.5 . . ?
C12 C14 H14B 109.5 . . ?
C12 C14 H14C 109.5 . . ?
C3 C4 C5 122.9(3) . . ?
N2 C4 C3 125.4(3) . . ?
N2 C4 C5 111.7(3) . . ?
N1 C6 C7 119.6(3) . . ?
N1 C6 C11 120.9(3) . . ?
C11 C6 C7 119.1(3) . . ?
C22 C21 H21 119.7 . . ?
C22 C21 C20 120.6(3) . . ?
C20 C21 H21 119.7 . . ?
C6 C7 C12 118.0(3) . . ?
C8 C7 C6 119.6(3) . . ?
C8 C7 C12 122.4(3) . . ?
C6 C11 C15 119.5(3) . . ?
C10 C11 C6 119.5(3) . . ?
C10 C11 C15 121.0(3) . . ?
H26A C26 H26B 109.5 . . ?
H26A C26 H26C 109.5 . . ?
H26B C26 H26C 109.5 . . ?
C24 C26 H26A 109.5 . . ?
C24 C26 H26B 109.5 . . ?
C24 C26 H26C 109.5 . . ?
N2 C18 C19 119.5(3) . . ?
C23 C18 N2 120.0(3) . . ?
C23 C18 C19 120.1(3) . . ?
C11 C10 H10 119.3 . . ?
C9 C10 C11 121.5(4) . . ?
C9 C10 H10 119.3 . . ?
C22 C23 C27 120.8(3) . . ?
C18 C23 C22 118.4(3) . . ?
C18 C23 C27 120.8(3) . . ?
H25A C25 H25B 109.5 . . ?
H25A C25 H25C 109.5 . . ?
H25B C25 H25C 109.5 . . ?
C24 C25 H25A 109.5 . . ?
C24 C25 H25B 109.5 . . ?
C24 C25 H25C 109.5 . . ?
N1 C1 C3 124.6(3) . . ?
N1 C1 C2 111.8(3) . . ?
C3 C1 C2 123.6(3) . . ?
C1 C2 H2A 109.5 . . ?
C1 C2 H2B 109.5 . . ?
C1 C2 H2C 109.5 . . ?
H2A C2 H2B 109.5 . . ?
H2A C2 H2C 109.5 . . ?
H2B C2 H2C 109.5 . . ?
C11 C15 H15 107.7 . . ?
C11 C15 C17 110.9(3) . . ?
C11 C15 C16 114.0(3) . . ?
C17 C15 H15 107.7 . . ?
C17 C15 C16 108.7(3) . . ?
C16 C15 H15 107.7 . . ?
C4 C5 H5A 109.5 . . ?
C4 C5 H5B 109.5 . . ?
C4 C5 H5C 109.5 . . ?
H5A C5 H5B 109.5 . . ?
H5A C5 H5C 109.5 . . ?
H5B C5 H5C 109.5 . . ?
C26 C24 C25 111.5(3) . . ?
C26 C24 H24 107.0 . . ?
C26 C24 C19 110.4(3) . . ?
C25 C24 H24 107.0 . . ?
C19 C24 C25 113.4(3) . . ?
C19 C24 H24 107.0 . . ?
C18 C19 C24 120.0(3) . . ?
C20 C19 C18 119.2(4) . . ?
C20 C19 C24 120.8(3) . . ?
C15 C17 H17A 109.5 . . ?
C15 C17 H17B 109.5 . . ?
C15 C17 H17C 109.5 . . ?
H17A C17 H17B 109.5 . . ?
H17A C17 H17C 109.5 . . ?
H17B C17 H17C 109.5 . . ?
C15 C16 H16A 109.5 . . ?
C15 C16 H16B 109.5 . . ?
C15 C16 H16C 109.5 . . ?
H16A C16 H16B 109.5 . . ?
H16A C16 H16C 109.5 . . ?
H16B C16 H16C 109.5 . . ?
C27 C29 H29A 109.5 . . ?
C27 C29 H29B 109.5 . . ?
C27 C29 H29C 109.5 . . ?
H29A C29 H29B 109.5 . . ?
H29A C29 H29C 109.5 . . ?
H29B C29 H29C 109.5 . . ?
C14 C12 C7 111.2(3) . . ?
C14 C12 H12 107.9 . . ?
C14 C12 C13 108.5(4) . . ?
C7 C12 H12 107.9 . . ?
C7 C12 C13 113.2(4) . . ?
C13 C12 H12 107.9 . . ?
C12 C13 H13A 109.5 . . ?
C12 C13 H13B 109.5 . . ?
C12 C13 H13C 109.5 . . ?
H13A C13 H13B 109.5 . . ?
H13A C13 H13C 109.5 . . ?
H13B C13 H13C 109.5 . . ?
C21 C20 C19 120.4(4) . . ?
C21 C20 H20 119.8 . . ?
C19 C20 H20 119.8 . . ?
C10 C9 H9 120.5 . . ?
C10 C9 C8 119.1(3) . . ?
C8 C9 H9 120.5 . . ?
C7 C8 C9 121.1(3) . . ?
C7 C8 H8 119.4 . . ?
C9 C8 H8 119.4 . . ?
Cs1 C35 H35A 74.8 . . ?
Cs1 C35 H35B 156.9 . . ?
H35A C35 H35B 107.9 . . ?
O5 C35 Cs1 50.5(4) . . ?
O5 C35 H35A 109.2 . . ?
O5 C35 H35B 109.2 . . ?
O5 C35 C38 112.2(8) . . ?
C38 C35 Cs1 90.8(5) . . ?
C38 C35 H35A 109.2 . . ?
C38 C35 H35B 109.2 . . ?
C34 O2 Cs1 123.8(4) . . ?
C34 O2 C1F 113.2(6) . . ?
C1F O2 Cs1 111.9(4) . . ?
C37 O3 Cs1 109.2(6) . . ?
C33 O3 Cs1 109.5(5) . . ?
C33 O3 C37 115.2(6) . . ?
C30 O4 Cs1 123.7(6) . . ?
C38 O4 Cs1 118.0(5) . . ?
C38 O4 C30 107.8(7) . . ?
C35 O5 Cs1 109.5(5) . . ?
C1A O5 Cs1 127.0(6) . . ?
C1A O5 C35 111.4(7) . . ?
C1B O6 Cs1 108.4(5) . . ?
C1C O6 Cs1 103.3(4) . . ?
C1C O6 C1B 113.2(6) . . ?
C1D O7 Cs1 120.1(4) . . ?
C1E O7 Cs1 121.8(4) . . ?
C1E O7 C1D 114.6(6) . . ?
O2 C34 H34A 110.1 . . ?
O2 C34 H34B 110.1 . . ?
O2 C34 C37 107.9(7) . . ?
H34A C34 H34B 108.4 . . ?
C37 C34 H34A 110.1 . . ?
C37 C34 H34B 110.1 . . ?
O3 C37 C34 111.3(7) . . ?
O3 C37 H37A 109.4 . . ?
O3 C37 H37B 109.4 . . ?
C34 C37 H37A 109.4 . . ?
C34 C37 H37B 109.4 . . ?
H37A C37 H37B 108.0 . . ?
O3 C33 H33A 110.3 . . ?
O3 C33 H33B 110.3 . . ?
O3 C33 C30 106.9(9) . . ?
H33A C33 H33B 108.6 . . ?
C30 C33 H33A 110.3 . . ?
C30 C33 H33B 110.3 . . ?
O4 C30 C33 105.9(8) . . ?
O4 C30 H30A 110.6 . . ?
O4 C30 H30B 110.6 . . ?
C33 C30 H30A 110.6 . . ?
C33 C30 H30B 110.6 . . ?
H30A C30 H30B 108.7 . . ?
C35 C38 H38A 110.1 . . ?
C35 C38 H38B 110.1 . . ?
O4 C38 C35 108.0(7) . . ?
O4 C38 H38A 110.1 . . ?
O4 C38 H38B 110.1 . . ?
H38A C38 H38B 108.4 . . ?
O5 C1A H1AA 110.3 . . ?
O5 C1A H1AB 110.3 . . ?
O5 C1A C1B 107.1(7) . . ?
H1AA C1A H1AB 108.6 . . ?
C1B C1A H1AA 110.3 . . ?
C1B C1A H1AB 110.3 . . ?
O6 C1B C1A 110.3(7) . . ?
O6 C1B H1BA 109.6 . . ?
O6 C1B H1BB 109.6 . . ?
C1A C1B H1BA 109.6 . . ?
C1A C1B H1BB 109.6 . . ?
H1BA C1B H1BB 108.1 . . ?
O6 C1C H1CA 109.8 . . ?
O6 C1C H1CB 109.8 . . ?
O6 C1C C1D 109.4(6) . . ?
H1CA C1C H1CB 108.2 . . ?
C1D C1C H1CA 109.8 . . ?
C1D C1C H1CB 109.8 . . ?
O7 C1D C1C 114.6(6) . . ?
O7 C1D H1DA 108.6 . . ?
O7 C1D H1DB 108.6 . . ?
C1C C1D H1DA 108.6 . . ?
C1C C1D H1DB 108.6 . . ?
H1DA C1D H1DB 107.6 . . ?
O7 C1E H1EA 110.3 . . ?
O7 C1E H1EB 110.3 . . ?
O7 C1E C1F 106.9(6) . . ?
H1EA C1E H1EB 108.6 . . ?
C1F C1E H1EA 110.3 . . ?
C1F C1E H1EB 110.3 . . ?
O2 C1F C1E 112.7(6) . . ?
O2 C1F H1FA 109.1 . . ?
O2 C1F H1FB 109.1 . . ?
C1E C1F H1FA 109.1 . . ?
C1E C1F H1FB 109.1 . . ?
H1FA C1F H1FB 107.8 . . ?
C39 O1 Cs1 104.8(4) . . ?
C39 O1 C1O 112.7(6) . . ?
C1O O1 Cs1 104.6(5) . . ?
C36 O8 Cs1 123.4(5) . . ?
C36 O8 C31 114.5(6) . . ?
C31 O8 Cs1 118.5(4) . . ?
C1G O9 Cs1 114.3(4) . . ?
C1H O9 Cs1 120.8(5) . . ?
C1H O9 C1G 113.2(6) . . ?
C1I O10 Cs1 109.7(5) . . ?
C1J O10 Cs1 105.8(5) . . ?
C1J O10 C1I 114.7(6) . . ?
C1K O11 Cs1 122.4(4) . . ?
C1K O11 C1L 111.5(5) . . ?
C1L O11 Cs1 120.2(3) . . ?
O1 C39 H39A 109.3 . . ?
O1 C39 H39B 109.3 . . ?
O1 C39 C36 111.6(6) . . ?
H39A C39 H39B 108.0 . . ?
C36 C39 H39A 109.3 . . ?
C36 C39 H39B 109.3 . . ?
O8 C36 C39 110.0(6) . . ?
O8 C36 H36A 109.7 . . ?
O8 C36 H36B 109.7 . . ?
C39 C36 H36A 109.7 . . ?
C39 C36 H36B 109.7 . . ?
H36A C36 H36B 108.2 . . ?
O8 C31 H31A 109.4 . . ?
O8 C31 H31B 109.4 . . ?
O8 C31 C1G 111.2(6) . . ?
H31A C31 H31B 108.0 . . ?
C1G C31 H31A 109.4 . . ?
C1G C31 H31B 109.4 . . ?
O9 C1G C31 112.3(6) . . ?
O9 C1G H1GA 109.1 . . ?
O9 C1G H1GB 109.1 . . ?
C31 C1G H1GA 109.1 . . ?
C31 C1G H1GB 109.1 . . ?
H1GA C1G H1GB 107.9 . . ?
O9 C1H H1HA 110.2 . . ?
O9 C1H H1HB 110.2 . . ?
O9 C1H C1I 107.6(7) . . ?
H1HA C1H H1HB 108.5 . . ?
C1I C1H H1HA 110.2 . . ?
C1I C1H H1HB 110.2 . . ?
O10 C1I C1H 110.5(8) . . ?
O10 C1I H1IA 109.6 . . ?
O10 C1I H1IB 109.6 . . ?
C1H C1I H1IA 109.6 . . ?
C1H C1I H1IB 109.6 . . ?
H1IA C1I H1IB 108.1 . . ?
O10 C1J H1JA 109.7 . . ?
O10 C1J H1JB 109.7 . . ?
O10 C1J C1K 109.7(6) . . ?
H1JA C1J H1JB 108.2 . . ?
C1K C1J H1JA 109.7 . . ?
C1K C1J H1JB 109.7 . . ?
O11 C1K C1J 111.2(6) . . ?
O11 C1K H1KA 109.4 . . ?
O11 C1K H1KB 109.4 . . ?
C1J C1K H1KA 109.4 . . ?
C1J C1K H1KB 109.4 . . ?
H1KA C1K H1KB 108.0 . . ?
O11 C1L H1LA 109.9 . . ?
O11 C1L H1LB 109.9 . . ?
O11 C1L C1M 108.8(3) . . ?
H1LA C1L H1LB 108.3 . . ?
C1M C1L H1LA 109.9 . . ?
C1M C1L H1LB 109.9 . . ?
C1L C1M H1MA 109.0 . . ?
C1L C1M H1MB 109.0 . . ?
H1MA C1M H1MB 107.8 . . ?
O13 C1M C1L 112.8(3) . . ?
O13 C1M H1MA 109.0 . . ?
O13 C1M H1MB 109.0 . . ?
O1 C1O H1OA 109.4 . . ?
O1 C1O H1OB 109.4 . . ?
O1 C1O C32 111.2(7) . . ?
H1OA C1O H1OB 108.0 . . ?
C32 C1O H1OA 109.4 . . ?
C32 C1O H1OB 109.4 . . ?
C1M O13 Cs1 109.8(3) . . ?
C32 O13 Cs1 125.0(4) . . ?
C32 O13 C1M 110.0(5) . . ?
C1O C32 H32A 110.5 . . ?
C1O C32 H32B 110.5 . . ?
O13 C32 C1O 106.0(7) . . ?
O13 C32 H32A 110.5 . . ?
O13 C32 H32B 110.5 . . ?
H32A C32 H32B 108.7 . . ?
C40 O11A Cs1 123.3(4) . . ?
C41 O11A Cs1 110.6(4) . . ?
C41 O11A C40 115.9(6) . . ?
C1N O13A Cs1 118.0(3) . . ?
C1N O13A C32A 111.9(4) . . ?
C32A O13A Cs1 123.4(3) . . ?
C35A O5A Cs1 104.2(5) . . ?
C1Q O5A Cs1 112.2(4) . . ?
C1Q O5A C35A 110.5(7) . . ?
C34A O2A Cs1 110.2(7) . . ?
C34A O2A C1R 109.1(7) . . ?
C1R O2A Cs1 104.2(5) . . ?
C1V O9A Cs1 126.3(5) . . ?
C1V O9A C31A 110.8(6) . . ?
C31A O9A Cs1 118.5(5) . . ?
C1W O10A Cs1 102.5(5) . . ?
C1X O10A Cs1 108.1(6) . . ?
C1X O10A C1W 112.1(7) . . ?
C38A O4A Cs1 122.9(5) . . ?
C30A O4A Cs1 129.1(6) . . ?
C30A O4A C38A 105.1(7) . . ?
C36A O8A Cs1 120.0(5) . . ?
C42 O8A Cs1 114.1(5) . . ?
C42 O8A C36A 115.3(7) . . ?
C1T O7A Cs1 124.1(5) . . ?
C1T O7A C1Z 109.2(6) . . ?
C1Z O7A Cs1 124.3(4) . . ?
C33A O3A Cs1 113.4(6) . . ?
C37A O3A Cs1 121.3(5) . . ?
C37A O3A C33A 93.0(5) . . ?
C39A O1A Cs1 109.4(4) . . ?
C39A O1A C2A 108.3(5) . . ?
C2A O1A Cs1 106.8(4) . . ?
C1S O6A Cs1 113.9(4) . . ?
C1S O6A C1Y 114.3(6) . . ?
C1Y O6A Cs1 119.2(5) . . ?
O4A C38A H38C 109.6 . . ?
O4A C38A H38D 109.6 . . ?
O4A C38A C35A 110.2(7) . . ?
H38C C38A H38D 108.1 . . ?
C35A C38A H38C 109.6 . . ?
C35A C38A H38D 109.6 . . ?
O5A C35A C38A 109.3(7) . . ?
O5A C35A H35C 109.8 . . ?
O5A C35A H35D 109.8 . . ?
C38A C35A H35C 109.8 . . ?
C38A C35A H35D 109.8 . . ?
H35C C35A H35D 108.3 . . ?
O11A C40 H40A 109.1 . . ?
O11A C40 H40B 109.1 . . ?
O11A C40 C1X 112.3(7) . . ?
H40A C40 H40B 107.9 . . ?
C1X C40 H40A 109.1 . . ?
C1X C40 H40B 109.1 . . ?
O13A C1N H1NA 109.6 . . ?
O13A C1N H1NB 109.6 . . ?
O13A C1N C41 110.2(5) . . ?
H1NA C1N H1NB 108.1 . . ?
C41 C1N H1NA 109.6 . . ?
C41 C1N H1NB 109.6 . . ?
O13A C32A H32C 110.0 . . ?
O13A C32A H32D 110.0 . . ?
O13A C32A C2A 108.5(4) . . ?
H32C C32A H32D 108.4 . . ?
C2A C32A H32C 110.0 . . ?
C2A C32A H32D 110.0 . . ?
O5A C1Q H1QA 110.1 . . ?
O5A C1Q H1QB 110.1 . . ?
O5A C1Q C1Y 108.1(7) . . ?
H1QA C1Q H1QB 108.4 . . ?
C1Y C1Q H1QA 110.1 . . ?
C1Y C1Q H1QB 110.1 . . ?
O3A C33A H33C 107.5 . . ?
O3A C33A H33D 107.5 . . ?
H33C C33A H33D 107.0 . . ?
C30A C33A O3A 119.3(9) . . ?
C30A C33A H33C 107.5 . . ?
C30A C33A H33D 107.5 . . ?
O4A C30A H30C 109.1 . . ?
O4A C30A H30D 109.1 . . ?
C33A C30A O4A 112.6(10) . . ?
C33A C30A H30C 109.1 . . ?
C33A C30A H30D 109.1 . . ?
H30C C30A H30D 107.8 . . ?
O2A C34A H34C 109.7 . . ?
O2A C34A H34D 109.7 . . ?
O2A C34A C37A 109.9(9) . . ?
H34C C34A H34D 108.2 . . ?
C37A C34A H34C 109.7 . . ?
C37A C34A H34D 109.7 . . ?
O2A C1R H1RA 109.8 . . ?
O2A C1R H1RB 109.8 . . ?
O2A C1R C1Z 109.3(7) . . ?
H1RA C1R H1RB 108.3 . . ?
C1Z C1R H1RA 109.8 . . ?
C1Z C1R H1RB 109.8 . . ?
O1A C39A H39C 110.5 . . ?
O1A C39A H39D 110.5 . . ?
O1A C39A C36A 106.1(7) . . ?
H39C C39A H39D 108.7 . . ?
C36A C39A H39C 110.5 . . ?
C36A C39A H39D 110.5 . . ?
O8A C36A C39A 113.7(7) . . ?
O8A C36A H36C 108.8 . . ?
O8A C36A H36D 108.8 . . ?
C39A C36A H36C 108.8 . . ?
C39A C36A H36D 108.8 . . ?
H36C C36A H36D 107.7 . . ?
O6A C1S H1SA 108.6 . . ?
O6A C1S H1SB 108.6 . . ?
O6A C1S C1T 114.6(6) . . ?
H1SA C1S H1SB 107.6 . . ?
C1T C1S H1SA 108.6 . . ?
C1T C1S H1SB 108.6 . . ?
O7A C1T C1S 106.8(6) . . ?
O7A C1T H1TA 110.4 . . ?
O7A C1T H1TB 110.4 . . ?
C1S C1T H1TA 110.4 . . ?
C1S C1T H1TB 110.4 . . ?
H1TA C1T H1TB 108.6 . . ?
O9A C1V H1VA 110.7 . . ?
O9A C1V H1VB 110.7 . . ?
O9A C1V C1W 105.4(7) . . ?
H1VA C1V H1VB 108.8 . . ?
C1W C1V H1VA 110.7 . . ?
C1W C1V H1VB 110.7 . . ?
O10A C1W C1V 111.7(8) . . ?
O10A C1W H1WA 109.3 . . ?
O10A C1W H1WB 109.3 . . ?
C1V C1W H1WA 109.3 . . ?
C1V C1W H1WB 109.3 . . ?
H1WA C1W H1WB 107.9 . . ?
O10A C1X C40 109.9(8) . . ?
O10A C1X H1XA 109.7 . . ?
O10A C1X H1XB 109.7 . . ?
C40 C1X H1XA 109.7 . . ?
C40 C1X H1XB 109.7 . . ?
H1XA C1X H1XB 108.2 . . ?
O9A C31A H31C 109.3 . . ?
O9A C31A H31D 109.3 . . ?
O9A C31A C42 111.7(7) . . ?
H31C C31A H31D 107.9 . . ?
C42 C31A H31C 109.3 . . ?
C42 C31A H31D 109.3 . . ?
O6A C1Y C1Q 110.9(8) . . ?
O6A C1Y H1YA 109.5 . . ?
O6A C1Y H1YB 109.5 . . ?
C1Q C1Y H1YA 109.5 . . ?
C1Q C1Y H1YB 109.5 . . ?
H1YA C1Y H1YB 108.1 . . ?
O7A C1Z C1R 109.2(6) . . ?
O7A C1Z H1ZA 109.8 . . ?
O7A C1Z H1ZB 109.8 . . ?
C1R C1Z H1ZA 109.8 . . ?
C1R C1Z H1ZB 109.8 . . ?
H1ZA C1Z H1ZB 108.3 . . ?
O1A C2A C32A 109.4(5) . . ?
O1A C2A H2AA 109.8 . . ?
O1A C2A H2AB 109.8 . . ?
C32A C2A H2AA 109.8 . . ?
C32A C2A H2AB 109.8 . . ?
H2AA C2A H2AB 108.2 . . ?
O3A C37A H37C 107.7 . . ?
O3A C37A H37D 107.7 . . ?
C34A C37A O3A 118.3(9) . . ?
C34A C37A H37C 107.7 . . ?
C34A C37A H37D 107.7 . . ?
H37C C37A H37D 107.1 . . ?
O11A C41 C1N 113.0(5) . . ?
O11A C41 H41A 109.0 . . ?
O11A C41 H41B 109.0 . . ?
C1N C41 H41A 109.0 . . ?
C1N C41 H41B 109.0 . . ?
H41A C41 H41B 107.8 . . ?
O8A C42 C31A 113.0(7) . . ?
O8A C42 H42A 109.0 . . ?
O8A C42 H42B 109.0 . . ?
C31A C42 H42A 109.0 . . ?
C31A C42 H42B 109.0 . . ?
H42A C42 H42B 107.8 . . ?

loop_
_geom_bond_atom_site_label_1
_geom_bond_atom_site_label_2
_geom_bond_distance
_geom_bond_site_symmetry_2
_geom_bond_publ_flag
Cs1 O2 3.253(5) . ?
Cs1 O4 3.323(7) . ?
Cs1 O5 3.189(7) . ?
Cs1 O9 3.278(5) . ?
Cs1 O11 3.211(5) . ?
Cs1 O13 3.208(4) . ?
Cs1 O11A 3.201(5) . ?
Cs1 O13A 3.333(4) . ?
Cs1 O4A 3.178(6) . ?
Cs1 O8A 3.247(7) . ?
Cs1 O3A 3.236(7) . ?
Cs1 O6A 3.261(6) . ?
C22 H22 0.9500 . ?
C22 C21 1.366(6) . ?
C22 C23 1.413(5) . ?
C28 H28A 0.9800 . ?
C28 H28B 0.9800 . ?
C28 H28C 0.9800 . ?
C28 C27 1.514(7) . ?
C27 H27 1.0000 . ?
C27 C23 1.520(5) . ?
C27 C29 1.550(6) . ?
N1 C6 1.401(4) . ?
N1 C1 1.326(4) . ?
C3 H3 0.9500 . ?
C3 C4 1.414(5) . ?
C3 C1 1.427(5) . ?
N2 C4 1.312(5) . ?
N2 C18 1.405(5) . ?
C14 H14A 0.9800 . ?
C14 H14B 0.9800 . ?
C14 H14C 0.9800 . ?
C14 C12 1.521(6) . ?
C4 C5 1.529(4) . ?
C6 C7 1.438(5) . ?
C6 C11 1.413(5) . ?
C21 H21 0.9500 . ?
C21 C20 1.386(6) . ?
C7 C12 1.526(5) . ?
C7 C8 1.376(5) . ?
C11 C10 1.397(5) . ?
C11 C15 1.511(5) . ?
C26 H26A 0.9800 . ?
C26 H26B 0.9800 . ?
C26 H26C 0.9800 . ?
C26 C24 1.508(5) . ?
C18 C23 1.405(5) . ?
C18 C19 1.417(5) . ?
C10 H10 0.9500 . ?
C10 C9 1.388(6) . ?
C25 H25A 0.9800 . ?
C25 H25B 0.9800 . ?
C25 H25C 0.9800 . ?
C25 C24 1.518(6) . ?
C1 C2 1.506(4) . ?
C2 H2A 0.9800 . ?
C2 H2B 0.9800 . ?
C2 H2C 0.9800 . ?
C15 H15 1.0000 . ?
C15 C17 1.548(5) . ?
C15 C16 1.549(6) . ?
C5 H5A 0.9800 . ?
C5 H5B 0.9800 . ?
C5 H5C 0.9800 . ?
C24 H24 1.0000 . ?
C24 C19 1.516(5) . ?
C19 C20 1.399(5) . ?
C17 H17A 0.9800 . ?
C17 H17B 0.9800 . ?
C17 H17C 0.9800 . ?
C16 H16A 0.9800 . ?
C16 H16B 0.9800 . ?
C16 H16C 0.9800 . ?
C29 H29A 0.9800 . ?
C29 H29B 0.9800 . ?
C29 H29C 0.9800 . ?
C12 H12 1.0000 . ?
C12 C13 1.542(6) . ?
C13 H13A 0.9800 . ?
C13 H13B 0.9800 . ?
C13 H13C 0.9800 . ?
C20 H20 0.9500 . ?
C9 H9 0.9500 . ?
C9 C8 1.415(6) . ?
C8 H8 0.9500 . ?
C35 H35A 0.9900 . ?
C35 H35B 0.9900 . ?
C35 O5 1.418(9) . ?
C35 C38 1.483(10) . ?
O2 C34 1.404(7) . ?
O2 C1F 1.438(7) . ?
O3 C37 1.429(8) . ?
O3 C33 1.419(8) . ?
O4 C30 1.460(9) . ?
O4 C38 1.431(8) . ?
O5 C1A 1.415(8) . ?
O6 C1B 1.426(8) . ?
O6 C1C 1.410(8) . ?
O7 C1D 1.431(8) . ?
O7 C1E 1.400(8) . ?
C34 H34A 0.9900 . ?
C34 H34B 0.9900 . ?
C34 C37 1.492(9) . ?
C37 H37A 0.9900 . ?
C37 H37B 0.9900 . ?
C33 H33A 0.9900 . ?
C33 H33B 0.9900 . ?
C33 C30 1.535(9) . ?
C30 H30A 0.9900 . ?
C30 H30B 0.9900 . ?
C38 H38A 0.9900 . ?
C38 H38B 0.9900 . ?
C1A H1AA 0.9900 . ?
C1A H1AB 0.9900 . ?
C1A C1B 1.456(9) . ?
C1B H1BA 0.9900 . ?
C1B H1BB 0.9900 . ?
C1C H1CA 0.9900 . ?
C1C H1CB 0.9900 . ?
C1C C1D 1.478(9) . ?
C1D H1DA 0.9900 . ?
C1D H1DB 0.9900 . ?
C1E H1EA 0.9900 . ?
C1E H1EB 0.9900 . ?
C1E C1F 1.514(8) . ?
C1F H1FA 0.9900 . ?
C1F H1FB 0.9900 . ?
O1 C39 1.411(8) . ?
O1 C1O 1.441(7) . ?
O8 C36 1.397(8) . ?
O8 C31 1.422(8) . ?
O9 C1G 1.419(8) . ?
O9 C1H 1.404(8) . ?
O10 C1I 1.430(9) . ?
O10 C1J 1.411(8) . ?
O11 C1K 1.409(7) . ?
O11 C1L 1.413(6) . ?
C39 H39A 0.9900 . ?
C39 H39B 0.9900 . ?
C39 C36 1.488(8) . ?
C36 H36A 0.9900 . ?
C36 H36B 0.9900 . ?
C31 H31A 0.9900 . ?
C31 H31B 0.9900 . ?
C31 C1G 1.500(8) . ?
C1G H1GA 0.9900 . ?
C1G H1GB 0.9900 . ?
C1H H1HA 0.9900 . ?
C1H H1HB 0.9900 . ?
C1H C1I 1.486(9) . ?
C1I H1IA 0.9900 . ?
C1I H1IB 0.9900 . ?
C1J H1JA 0.9900 . ?
C1J H1JB 0.9900 . ?
C1J C1K 1.487(8) . ?
C1K H1KA 0.9900 . ?
C1K H1KB 0.9900 . ?
C1L H1LA 0.9900 . ?
C1L H1LB 0.9900 . ?
C1L C1M 1.506(5) . ?
C1M H1MA 0.9900 . ?
C1M H1MB 0.9900 . ?
C1M O13 1.438(6) . ?
C1O H1OA 0.9900 . ?
C1O H1OB 0.9900 . ?
C1O C32 1.471(8) . ?
O13 C32 1.394(7) . ?
C32 H32A 0.9900 . ?
C32 H32B 0.9900 . ?
O11A C40 1.439(8) . ?
O11A C41 1.412(7) . ?
O13A C1N 1.405(7) . ?
O13A C32A 1.430(5) . ?
O5A C35A 1.414(9) . ?
O5A C1Q 1.397(9) . ?
O2A C34A 1.398(10) . ?
O2A C1R 1.447(9) . ?
O9A C1V 1.409(9) . ?
O9A C31A 1.430(10) . ?
O10A C1W 1.411(12) . ?
O10A C1X 1.378(12) . ?
O4A C38A 1.427(8) . ?
O4A C30A 1.353(10) . ?
O8A C36A 1.424(9) . ?
O8A C42 1.418(8) . ?
O7A C1T 1.391(9) . ?
O7A C1Z 1.447(7) . ?
O3A C33A 1.597(10) . ?
O3A C37A 1.495(9) . ?
O1A C39A 1.405(8) . ?
O1A C2A 1.421(9) . ?
O6A C1S 1.420(8) . ?
O6A C1Y 1.434(9) . ?
C38A H38C 0.9900 . ?
C38A H38D 0.9900 . ?
C38A C35A 1.469(10) . ?
C35A H35C 0.9900 . ?
C35A H35D 0.9900 . ?
C40 H40A 0.9900 . ?
C40 H40B 0.9900 . ?
C40 C1X 1.480(10) . ?
C1N H1NA 0.9900 . ?
C1N H1NB 0.9900 . ?
C1N C41 1.515(7) . ?
C32A H32C 0.9900 . ?
C32A H32D 0.9900 . ?
C32A C2A 1.478(8) . ?
C1Q H1QA 0.9900 . ?
C1Q H1QB 0.9900 . ?
C1Q C1Y 1.466(10) . ?
C33A H33C 0.9900 . ?
C33A H33D 0.9900 . ?
C33A C30A 1.344(10) . ?
C30A H30C 0.9900 . ?
C30A H30D 0.9900 . ?
C34A H34C 0.9900 . ?
C34A H34D 0.9900 . ?
C34A C37A 1.446(9) . ?
C1R H1RA 0.9900 . ?
C1R H1RB 0.9900 . ?
C1R C1Z 1.449(9) . ?
C39A H39C 0.9900 . ?
C39A H39D 0.9900 . ?
C39A C36A 1.467(10) . ?
C36A H36C 0.9900 . ?
C36A H36D 0.9900 . ?
C1S H1SA 0.9900 . ?
C1S H1SB 0.9900 . ?
C1S C1T 1.531(8) . ?
C1T H1TA 0.9900 . ?
C1T H1TB 0.9900 . ?
C1V H1VA 0.9900 . ?
C1V H1VB 0.9900 . ?
C1V C1W 1.464(10) . ?
C1W H1WA 0.9900 . ?
C1W H1WB 0.9900 . ?
C1X H1XA 0.9900 . ?
C1X H1XB 0.9900 . ?
C31A H31C 0.9900 . ?
C31A H31D 0.9900 . ?
C31A C42 1.497(9) . ?
C1Y H1YA 0.9900 . ?
C1Y H1YB 0.9900 . ?
C1Z H1ZA 0.9900 . ?
C1Z H1ZB 0.9900 . ?
C2A H2AA 0.9900 . ?
C2A H2AB 0.9900 . ?
C37A H37C 0.9900 . ?
C37A H37D 0.9900 . ?
C41 H41A 0.9900 . ?
C41 H41B 0.9900 . ?
C42 H42A 0.9900 . ?
C42 H42B 0.9900 . ?

loop_
_geom_torsion_atom_site_label_1
_geom_torsion_atom_site_label_2
_geom_torsion_atom_site_label_3
_geom_torsion_atom_site_label_4
_geom_torsion
_geom_torsion_site_symmetry_1
_geom_torsion_site_symmetry_2
_geom_torsion_site_symmetry_3
_geom_torsion_site_symmetry_4
_geom_torsion_publ_flag
Cs1 C35 O5 C1A -145.4(9) . . . . ?
Cs1 C35 C38 O4 -20.8(8) . . . . ?
Cs1 O2 C34 C37 41.2(9) . . . . ?
Cs1 O2 C1F C1E 68.4(7) . . . . ?
Cs1 O3 C37 C34 60.8(10) . . . . ?
Cs1 O3 C33 C30 -70.8(8) . . . . ?
Cs1 O4 C30 C33 -35.3(13) . . . . ?
Cs1 O4 C38 C35 28.2(10) . . . . ?
Cs1 O5 C1A C1B 46.7(10) . . . . ?
Cs1 O6 C1B C1A 58.6(8) . . . . ?
Cs1 O6 C1C C1D -73.3(6) . . . . ?
Cs1 O7 C1D C1C -13.6(9) . . . . ?
Cs1 O7 C1E C1F 27.7(8) . . . . ?
Cs1 O1 C39 C36 -73.8(7) . . . . ?
Cs1 O1 C1O C32 63.8(8) . . . . ?
Cs1 O8 C36 C39 -15.4(10) . . . . ?
Cs1 O8 C31 C1G 29.9(8) . . . . ?
Cs1 O9 C1G C31 63.6(7) . . . . ?
Cs1 O9 C1H C1I 40.9(9) . . . . ?
Cs1 O10 C1I C1H 64.1(9) . . . . ?
Cs1 O10 C1J C1K -70.0(7) . . . . ?
Cs1 O11 C1K C1J -20.4(8) . . . . ?
Cs1 O11 C1L C1M 33.5(5) . . . . ?
Cs1 O13 C32 C1O 44.4(7) . . . . ?
Cs1 O11A C40 C1X -37.2(10) . . . . ?
Cs1 O11A C41 C1N -67.2(6) . . . . ?
Cs1 O13A C1N C41 -27.0(6) . . . . ?
Cs1 O13A C32A C2A 25.4(6) . . . . ?
Cs1 O5A C35A C38A 72.6(7) . . . . ?
Cs1 O5A C1Q C1Y -63.0(7) . . . . ?
Cs1 O2A C34A C37A -59.1(11) . . . . ?
Cs1 O2A C1R C1Z 75.3(6) . . . . ?
Cs1 O9A C1V C1W 19.5(8) . . . . ?
Cs1 O9A C31A C42 -27.7(8) . . . . ?
Cs1 O10A C1W C1V 77.4(7) . . . . ?
Cs1 O10A C1X C40 -60.2(9) . . . . ?
Cs1 O4A C38A C35A 18.3(10) . . . . ?
Cs1 O4A C30A C33A 26.0(12) . . . . ?
Cs1 O8A C36A C39A -37.2(10) . . . . ?
Cs1 O8A C42 C31A -62.7(8) . . . . ?
Cs1 O7A C1T C1S -26.4(8) . . . . ?
Cs1 O7A C1Z C1R 17.6(8) . . . . ?
Cs1 O3A C33A C30A 39.4(14) . . . . ?
Cs1 O3A C37A C34A -22.6(11) . . . . ?
Cs1 O1A C39A C36A -64.3(7) . . . . ?
Cs1 O1A C2A C32A 72.5(5) . . . . ?
Cs1 O6A C1S C1T -63.0(6) . . . . ?
Cs1 O6A C1Y C1Q -39.9(10) . . . . ?
C22 C21 C20 C19 -1.5(6) . . . . ?
C28 C27 C23 C22 -15.9(5) . . . . ?
C28 C27 C23 C18 165.5(4) . . . . ?
N1 C6 C7 C12 2.4(5) . . . . ?
N1 C6 C7 C8 -175.2(3) . . . . ?
N1 C6 C11 C10 175.5(3) . . . . ?
N1 C6 C11 C15 -5.5(5) . . . . ?
N2 C18 C23 C22 -175.8(3) . . . . ?
N2 C18 C23 C27 2.9(5) . . . . ?
N2 C18 C19 C24 -5.7(5) . . . . ?
N2 C18 C19 C20 176.2(3) . . . . ?
C4 C3 C1 N1 175.4(3) . . . . ?
C4 C3 C1 C2 -4.2(7) . . . . ?
C4 N2 C18 C23 -79.4(4) . . . . ?
C4 N2 C18 C19 108.1(4) . . . . ?
C6 N1 C1 C3 -8.4(5) . . . . ?
C6 N1 C1 C2 171.2(3) . . . . ?
C6 C7 C12 C14 -71.6(4) . . . . ?
C6 C7 C12 C13 165.9(4) . . . . ?
C6 C7 C8 C9 0.6(5) . . . . ?
C6 C11 C10 C9 -1.6(6) . . . . ?
C6 C11 C15 C17 -90.3(4) . . . . ?
C6 C11 C15 C16 146.7(4) . . . . ?
C21 C22 C23 C27 -178.1(4) . . . . ?
C21 C22 C23 C18 0.6(5) . . . . ?
C7 C6 C11 C10 3.4(5) . . . . ?
C7 C6 C11 C15 -177.7(3) . . . . ?
C11 C6 C7 C12 174.7(3) . . . . ?
C11 C6 C7 C8 -2.9(5) . . . . ?
C11 C10 C9 C8 -0.7(6) . . . . ?
C26 C24 C19 C18 -89.1(4) . . . . ?
C26 C24 C19 C20 89.0(4) . . . . ?
C18 N2 C4 C3 -11.0(5) . . . . ?
C18 N2 C4 C5 169.6(3) . . . . ?
C18 C19 C20 C21 -1.2(6) . . . . ?
C10 C11 C15 C17 88.6(4) . . . . ?
C10 C11 C15 C16 -34.4(5) . . . . ?
C10 C9 C8 C7 1.2(6) . . . . ?
C23 C22 C21 C20 1.9(6) . . . . ?
C23 C18 C19 C24 -178.2(3) . . . . ?
C23 C18 C19 C20 3.7(5) . . . . ?
C25 C24 C19 C18 144.9(4) . . . . ?
C25 C24 C19 C20 -37.0(5) . . . . ?
C1 N1 C6 C7 -81.2(4) . . . . ?
C1 N1 C6 C11 106.6(4) . . . . ?
C1 C3 C4 N2 176.3(3) . . . . ?
C1 C3 C4 C5 -4.4(7) . . . . ?
C15 C11 C10 C9 179.5(4) . . . . ?
C24 C19 C20 C21 -179.4(4) . . . . ?
C19 C18 C23 C22 -3.4(5) . . . . ?
C19 C18 C23 C27 175.4(3) . . . . ?
C29 C27 C23 C22 109.3(4) . . . . ?
C29 C27 C23 C18 -69.3(4) . . . . ?
C12 C7 C8 C9 -176.9(3) . . . . ?
C8 C7 C12 C14 105.9(4) . . . . ?
C8 C7 C12 C13 -16.6(5) . . . . ?
C35 O5 C1A C1B -175.4(8) . . . . ?
O2 C34 C37 O3 -69.6(11) . . . . ?
O3 C33 C30 O4 70.7(12) . . . . ?
O5 C35 C38 O4 -67.8(10) . . . . ?
O5 C1A C1B O6 -70.4(10) . . . . ?
O6 C1C C1D O7 63.3(10) . . . . ?
O7 C1E C1F O2 -63.8(9) . . . . ?
C34 O2 C1F C1E -77.0(9) . . . . ?
C37 O3 C33 C30 165.7(9) . . . . ?
C33 O3 C37 C34 -175.4(8) . . . . ?
C30 O4 C38 C35 174.3(10) . . . . ?
C38 C35 O5 Cs1 71.5(8) . . . . ?
C38 C35 O5 C1A -73.9(10) . . . . ?
C38 O4 C30 C33 -179.0(9) . . . . ?
C1B O6 C1C C1D 169.7(7) . . . . ?
C1C O6 C1B C1A 172.5(7) . . . . ?
C1D O7 C1E C1F -173.4(7) . . . . ?
C1E O7 C1D C1C -172.9(7) . . . . ?
C1F O2 C34 C37 -178.1(7) . . . . ?
O1 C39 C36 O8 63.2(9) . . . . ?
O1 C1O C32 O13 -75.2(9) . . . . ?
O8 C31 C1G O9 -62.7(9) . . . . ?
O9 C1H C1I O10 -71.8(11) . . . . ?
O10 C1J C1K O11 63.6(9) . . . . ?
O11 C1L C1M O13 -66.2(5) . . . . ?
C39 O1 C1O C32 177.1(7) . . . . ?
C36 O8 C31 C1G -171.1(7) . . . . ?
C31 O8 C36 C39 -173.3(7) . . . . ?
C1G O9 C1H C1I -178.1(7) . . . . ?
C1H O9 C1G C31 -80.0(8) . . . . ?
C1I O10 C1J C1K 169.0(8) . . . . ?
C1J O10 C1I C1H -177.1(8) . . . . ?
C1K O11 C1L C1M -173.1(5) . . . . ?
C1L O11 C1K C1J -173.1(6) . . . . ?
C1L C1M O13 Cs1 62.8(3) . . . . ?
C1L C1M O13 C32 -78.4(5) . . . . ?
C1M O13 C32 C1O 178.4(5) . . . . ?
C1O O1 C39 C36 173.1(7) . . . . ?
O11A C40 C1X O10A 68.4(12) . . . . ?
O13A C1N C41 O11A 64.6(7) . . . . ?
O13A C32A C2A O1A -67.2(6) . . . . ?
O5A C1Q C1Y O6A 69.8(10) . . . . ?
O2A C34A C37A O3A 57.9(14) . . . . ?
O2A C1R C1Z O7A -65.0(8) . . . . ?
O9A C1V C1W O10A -68.4(9) . . . . ?
O9A C31A C42 O8A 60.7(10) . . . . ?
O4A C38A C35A O5A -64.2(10) . . . . ?
O3A C33A C30A O4A -42.7(15) . . . . ?
O1A C39A C36A O8A 70.6(10) . . . . ?
O6A C1S C1T O7A 58.8(8) . . . . ?
C38A O4A C30A C33A -134.9(9) . . . . ?
C35A O5A C1Q C1Y -178.8(7) . . . . ?
C40 O11A C41 C1N 79.4(8) . . . . ?
C1N O13A C32A C2A 175.9(5) . . . . ?
C32A O13A C1N C41 -179.3(4) . . . . ?
C1Q O5A C35A C38A -166.7(7) . . . . ?
C33A O3A C37A C34A -142.5(10) . . . . ?
C30A O4A C38A C35A -179.3(8) . . . . ?
C34A O2A C1R C1Z -167.0(9) . . . . ?
C1R O2A C34A C37A -172.9(9) . . . . ?
C39A O1A C2A C32A -169.8(6) . . . . ?
C36A O8A C42 C31A 82.1(10) . . . . ?
C1S O6A C1Y C1Q -179.6(7) . . . . ?
C1T O7A C1Z C1R -179.5(7) . . . . ?
C1V O9A C31A C42 174.5(7) . . . . ?
C1W O10A C1X C40 -172.6(8) . . . . ?
C1X O10A C1W C1V -166.9(8) . . . . ?
C31A O9A C1V C1W 175.2(7) . . . . ?
C1Y O6A C1S C1T 78.8(9) . . . . ?
C1Z O7A C1T C1S 170.7(6) . . . . ?
C2A O1A C39A C36A 179.6(6) . . . . ?
C37A O3A C33A C30A 165.6(13) . . . . ?
C41 O11A C40 C1X -179.2(7) . . . . ?
C42 O8A C36A C39A -179.9(8) . . . . ?

loop_
_twin_individual_id
_twin_individual_mass_fraction_refined
1 0.49(3)
2 0.51(3)
